data_7157426
loop_
_publ_author_name
'Chen, Jian-Ping'
'Xu, Ming-Hua'

_publ_section_title
;
 Chiral diene-promoted room temperature conjugate arylation: highly
 enantioselective synthesis of substituted chiral phenylalanine
 derivatives and \a,\a-di(arylmethyl)acetates.
;
_journal_issue 24
_journal_name_full 'Organic &amp; biomolecular chemistry'
_journal_page_first 4569
_journal_page_last 4574
_journal_paper_doi 10.1039/d0ob00616e
_journal_volume 18
_journal_year 2020
_chemical_absolute_configuration rmad
_chemical_formula_moiety 'C25 H29 N O4'
_chemical_formula_sum 'C25 H29 N O4'
_chemical_formula_weight 407.49
_space_group_crystal_system triclinic
_space_group_IT_number 1
_space_group_name_Hall 'P 1'
_space_group_name_H-M_alt 'P 1'
_atom_sites_solution_hydrogens geom
_atom_sites_solution_primary dual
_audit_creation_date 2017-03-20
_audit_creation_method
;
Olex2 1.2
(compiled 2017.03.02 svn.r3394 for OlexSys, GUI svn.r5324)
;
_audit_update_record
;
2020-01-15 deposited with the CCDC.	2020-03-26 downloaded from the CCDC.
;
_cell_angle_alpha 99.064(2)
_cell_angle_beta 98.729(2)
_cell_angle_gamma 91.614(2)
_cell_formula_units_Z 4
_cell_length_a 9.0309(4)
_cell_length_b 13.0280(5)
_cell_length_c 19.9637(8)
_cell_measurement_reflns_used 9929
_cell_measurement_temperature 173
_cell_measurement_theta_max 67.013
_cell_measurement_theta_min 3.441
_cell_volume 2289.36(16)
_computing_cell_refinement 'SAINT v7.68A (Bruker, 2009)'
_computing_data_reduction 'SAINT v7.68A (Bruker, 2009)'
_computing_molecular_graphics 'Olex2 (Dolomanov et al., 2009)'
_computing_publication_material 'Olex2 (Dolomanov et al., 2009)'
_computing_structure_refinement 'ShelXL (Sheldrick, 2015)'
_computing_structure_solution 'ShelXT (Sheldrick, 2015)'
_diffrn_ambient_temperature 173
_diffrn_measured_fraction_theta_full 0.954
_diffrn_measured_fraction_theta_max 0.954
_diffrn_measurement_device_type 'Bruker APEX-II CCD'
_diffrn_measurement_method '\f and \w scans'
_diffrn_radiation_monochromator graphite
_diffrn_radiation_type CuK\a
_diffrn_radiation_wavelength 1.54178
_diffrn_reflns_av_R_equivalents 0.0384
_diffrn_reflns_av_unetI/netI 0.0495
_diffrn_reflns_Laue_measured_fraction_full 0.954
_diffrn_reflns_Laue_measured_fraction_max 0.954
_diffrn_reflns_limit_h_max 10
_diffrn_reflns_limit_h_min -10
_diffrn_reflns_limit_k_max 15
_diffrn_reflns_limit_k_min -15
_diffrn_reflns_limit_l_max 23
_diffrn_reflns_limit_l_min -22
_diffrn_reflns_number 27107
_diffrn_reflns_point_group_measured_fraction_full 0.770
_diffrn_reflns_point_group_measured_fraction_max 0.770
_diffrn_reflns_theta_full 62.988
_diffrn_reflns_theta_max 62.988
_diffrn_reflns_theta_min 2.270
_diffrn_standards_number 0
_exptl_absorpt_coefficient_mu 0.639
_exptl_absorpt_correction_T_max 0.7530
_exptl_absorpt_correction_T_min 0.5875
_exptl_absorpt_correction_type multi-scan
_exptl_absorpt_process_details
'SADABS-2008/1 (Bruker,2008) was used for absorption correction. wR2(int) was 0.1156 before and 0.0559 after correction. The Ratio of minimum to maximum transmission is 0.7802. The \l/2 correction factor is 0.0015.'
_exptl_crystal_colour colourless
_exptl_crystal_colour_primary colourless
_exptl_crystal_density_diffrn 1.182
_exptl_crystal_description block
_exptl_crystal_F_000 872
_exptl_crystal_size_max 0.3
_exptl_crystal_size_mid 0.15
_exptl_crystal_size_min 0.12
_refine_diff_density_max 0.548
_refine_diff_density_min -0.348
_refine_diff_density_rms 0.082
_refine_ls_abs_structure_details
;
 Flack x determined using 3933 quotients [(I+)-(I-)]/[(I+)+(I-)]
 (Parsons, Flack and Wagner, Acta Cryst. B69 (2013) 249-259).
;
_refine_ls_abs_structure_Flack -0.03(8)
_refine_ls_extinction_method none
_refine_ls_goodness_of_fit_ref 1.036
_refine_ls_hydrogen_treatment constr
_refine_ls_matrix_type full
_refine_ls_number_parameters 1155
_refine_ls_number_reflns 11398
_refine_ls_number_restraints 1138
_refine_ls_restrained_S_all 1.072
_refine_ls_R_factor_all 0.0720
_refine_ls_R_factor_gt 0.0702
_refine_ls_shift/su_max 0.000
_refine_ls_shift/su_mean 0.000
_refine_ls_structure_factor_coef Fsqd
_refine_ls_weighting_details 'w=1/[\s^2^(Fo^2^)+(0.1780P)^2^+0.2640P] where P=(Fo^2^+2Fc^2^)/3'
_refine_ls_weighting_scheme calc
_refine_ls_wR_factor_gt 0.2066
_refine_ls_wR_factor_ref 0.2110
_reflns_Friedel_coverage 0.614
_reflns_Friedel_fraction_full 0.586
_reflns_Friedel_fraction_max 0.586
_reflns_number_gt 10938
_reflns_number_total 11398
_reflns_threshold_expression 'I > 2\s(I)'
_cod_data_source_file d0ob00616e2.cif
_cod_data_source_block cu_2017149_0m
_cod_depositor_comments 'Adding full bibliography for 7157426--7157427.cif.'
_cod_database_code 7157426
_shelx_shelxl_version_number 2014/7
_shelx_space_group_comment
;
The symmetry employed for this shelxl refinement is uniquely defined
by the following loop, which should always be used as a source of
symmetry information in preference to the above space-group names.
They are only intended as comments.
;
_olex2_refinement_description
;
1. Fixed Uiso
 At 1.2 times of:
  All C(H) groups, All C(H,H) groups
 At 1.5 times of:
  All C(H,H,H) groups
2. Restrained distances
 C64-C63 \\sim C65-C63 \\sim C63-C66 \\sim C63-C67 \\sim C68-C63
 with sigma of 0.02
 C105-C99 \\sim C104-C99 \\sim C103-C99 \\sim C102-C99 \\sim C101-C99 \\sim
C100-C99
 with sigma of 0.02
3. Uiso/Uaniso restraints and constraints
Uanis(C65) \\sim Ueq, Uanis(C64) \\sim Ueq: with sigma of 0.1 and sigma for
terminal atoms of 0.2
Uanis(C66) \\sim Ueq, Uanis(C67) \\sim Ueq: with sigma of 0.1 and sigma for
terminal atoms of 0.2
Uanis(C66) \\sim Ueq, Uanis(C65) \\sim Ueq: with sigma of 0.005 and sigma for
terminal atoms of 0.01
Uanis(C100) \\sim Ueq, Uanis(C101) \\sim Ueq: with sigma of 0.1 and sigma for
terminal atoms of 0.2
Uanis(C104) \\sim Ueq, Uanis(C105) \\sim Ueq: with sigma of 0.1 and sigma for
terminal atoms of 0.2
Uanis(C103) \\sim Ueq, Uanis(C102) \\sim Ueq: with sigma of 0.1 and sigma for
terminal atoms of 0.2
Uanis(C105) \\sim Ueq, Uanis(C100) \\sim Ueq, Uanis(C101) \\sim Ueq,
Uanis(C102) \\sim Ueq, Uanis(C103) \\sim Ueq, Uanis(C104) \\sim Ueq: with sigma
of 0.005 and sigma for terminal atoms of 0.01
Uanis(C40) \\sim Ueq, Uanis(C41) \\sim Ueq, Uanis(C42) \\sim Ueq, Uanis(C1)
\\sim Ueq, Uanis(C79) \\sim Ueq: with sigma of 0.005 and sigma for terminal
atoms of 0.01
4. Rigid body (RIGU) restrains
 All non-hydrogen atoms
 with sigma for 1-2 distances of 0.004 and sigma for 1-3 distances of 0.004
5. Others
 Fixed Sof: C65(0.5) H65A(0.5) H65B(0.5) H65C(0.5) C104(0.5) H10A(0.5)
 H10B(0.5) H10C(0.5) C100(0.5) H10D(0.5) H10E(0.5) H10F(0.5) C66(0.5) H66A(0.5)
 H66B(0.5) H66C(0.5) C103(0.5) H10G(0.5) H10H(0.5) H10I(0.5) C64(0.5) H64A(0.5)
 H64B(0.5) H64C(0.5) C67(0.5) H67A(0.5) H67B(0.5) H67C(0.5) C101(0.5) H10J(0.5)
 H10K(0.5) H10L(0.5) C105(0.5) H10M(0.5) H10N(0.5) H10O(0.5) C102(0.5)
 H10P(0.5) H10Q(0.5) H10R(0.5)
6.a Ternary CH refined with riding coordinates:
 C12(H12), C55(H55), C31(H31), C82(H82)
6.b Secondary CH2 refined with riding coordinates:
 C11(H11A,H11B), C56(H56A,H56B), C32(H32A,H32B), C92(H92A,H92B)
6.c Aromatic/amide H refined with riding coordinates:
 C6(H6), C7(H7), C20(H20), C21(H21), C22(H22), C23(H23), C10(H10), C9(H9),
 C59(H59), C75(H75), C74(H74), C58(H58), C76(H76), C62(H62), C73(H73), C61(H61),
  C47(H47), C38(H38), C49(H49), C37(H37), C48(H48), C34(H34), C50(H50),
 C35(H35), C97(H97), C98(H98), C95(H95), C89(H89), C94(H94), C88(H88), C90(H90),
  C87(H87)
6.d Idealised Me refined as rotating group:
 C16(H16A,H16B,H16C), C15(H15A,H15B,H15C), C17(H17A,H17B,H17C), C3(H3A,H3B,
 H3C), C2(H2A,H2B,H2C), C1(H1A,H1B,H1C), C53(H53A,H53B,H53C), C52(H52A,H52B,
 H52C), C51(H51A,H51B,H51C), C68(H68A,H68B,H68C), C65(H65A,H65B,H65C), C28(H28A,
 H28B,H28C), C41(H41A,H41B,H41C), C26(H26A,H26B,H26C), C27(H27A,H27B,H27C),
 C40(H40A,H40B,H40C), C77(H77A,H77B,H77C), C78(H78A,H78B,H78C), C104(H10A,H10B,
 H10C), C100(H10D,H10E,H10F), C42(H42A,H42B,H42C), C79(H79A,H79B,H79C),
 C66(H66A,H66B,H66C), C103(H10G,H10H,H10I), C64(H64A,H64B,H64C), C67(H67A,H67B,
 H67C), C101(H10J,H10K,H10L), C105(H10M,H10N,H10O), C102(H10P,H10Q,H10R)
;
_olex2_submission_special_instructions 'No special instructions were received'

loop_
_space_group_symop_operation_xyz
'x, y, z'

loop_
_atom_site_label
_atom_site_type_symbol
_atom_site_fract_x
_atom_site_fract_y
_atom_site_fract_z
_atom_site_U_iso_or_equiv
_atom_site_adp_type
_atom_site_occupancy
_atom_site_site_symmetry_order
_atom_site_calc_flag
_atom_site_refinement_flags_posn
_atom_site_refinement_flags_adp
_atom_site_refinement_flags_occupancy
_atom_site_disorder_assembly
_atom_site_disorder_group
O3 O 0.2399(5) 0.7586(3) 0.1123(2) 0.0647(10) Uani 1 1 d . U . . .
O4 O 0.1248(5) 0.6307(3) 0.29934(19) 0.0621(9) Uani 1 1 d . U . . .
O2 O -0.0940(4) 0.7509(3) 0.1337(2) 0.0573(8) Uani 1 1 d . U . . .
O1 O -0.1195(6) 0.9065(4) 0.1964(3) 0.0913(15) Uani 1 1 d . U . . .
N1 N 0.1619(4) 0.7158(3) 0.2092(2) 0.0462(8) Uani 1 1 d . U . . .
C19 C 0.2953(5) 0.5938(4) 0.1516(2) 0.0463(9) Uani 1 1 d . U . . .
C6 C 0.6097(7) 0.9229(5) 0.3110(3) 0.0642(13) Uani 1 1 d . U . . .
H6 H 0.6989 0.9356 0.2931 0.077 Uiso 1 1 calc R . . . .
C25 C 0.1754(6) 0.6324(4) 0.2466(2) 0.0472(10) Uani 1 1 d . U . . .
C18 C 0.2336(5) 0.6977(4) 0.1520(2) 0.0455(9) Uani 1 1 d . U . . .
C13 C -0.0552(6) 0.8285(4) 0.1853(3) 0.0588(12) Uani 1 1 d . U . . .
C8 C 0.3402(6) 0.9002(4) 0.2917(3) 0.0536(11) Uani 1 1 d . U . . .
C24 C 0.2614(5) 0.5559(4) 0.2088(2) 0.0458(9) Uani 1 1 d . U . . .
C7 C 0.4737(7) 0.9178(4) 0.2686(3) 0.0629(13) Uani 1 1 d . U . . .
H7 H 0.4716 0.9265 0.2221 0.076 Uiso 1 1 calc R . . . .
C5 C 0.6201(6) 0.9102(4) 0.3790(3) 0.0532(11) Uani 1 1 d . U . . .
C20 C 0.3760(6) 0.5372(4) 0.1066(3) 0.0545(11) Uani 1 1 d . U . . .
H20 H 0.3992 0.5631 0.0673 0.065 Uiso 1 1 calc R . . . .
C21 C 0.4223(7) 0.4407(4) 0.1207(3) 0.0634(13) Uani 1 1 d . U . . .
H21 H 0.4778 0.4000 0.0905 0.076 Uiso 1 1 calc R . . . .
C22 C 0.3887(7) 0.4033(4) 0.1779(3) 0.0636(13) Uani 1 1 d . U . . .
H22 H 0.4226 0.3376 0.1867 0.076 Uiso 1 1 calc R . . . .
C12 C 0.0885(6) 0.8101(4) 0.2330(3) 0.0547(11) Uani 1 1 d . U . . .
H12 H 0.0581 0.8013 0.2779 0.066 Uiso 1 1 calc R . . . .
C23 C 0.3066(6) 0.4597(4) 0.2227(3) 0.0568(12) Uani 1 1 d . U . . .
H23 H 0.2821 0.4333 0.2617 0.068 Uiso 1 1 calc R . . . .
C11 C 0.1922(7) 0.9072(4) 0.2466(3) 0.0622(13) Uani 1 1 d . U . . .
H11A H 0.2125 0.9236 0.2019 0.075 Uiso 1 1 calc R . . . .
H11B H 0.1394 0.9660 0.2683 0.075 Uiso 1 1 calc R . . . .
C10 C 0.4872(7) 0.8879(6) 0.4014(3) 0.0689(15) Uani 1 1 d . U . . .
H10 H 0.4898 0.8765 0.4474 0.083 Uiso 1 1 calc R . . . .
C9 C 0.3495(7) 0.8819(5) 0.3584(3) 0.0690(14) Uani 1 1 d . U . . .
H9 H 0.2606 0.8650 0.3752 0.083 Uiso 1 1 calc R . . . .
C4 C 0.7717(6) 0.9232(5) 0.4279(3) 0.0635(13) Uani 1 1 d . U . . .
C14 C -0.2137(7) 0.7612(5) 0.0749(3) 0.0671(14) Uani 1 1 d . U . . .
C16 C -0.3628(8) 0.7817(8) 0.1017(5) 0.103(2) Uani 1 1 d . U . . .
H16A H -0.3782 0.7336 0.1334 0.154 Uiso 1 1 calc GR . . . .
H16B H -0.4455 0.7711 0.0630 0.154 Uiso 1 1 calc GR . . . .
H16C H -0.3597 0.8535 0.1258 0.154 Uiso 1 1 calc GR . . . .
C15 C -0.2143(14) 0.6571(8) 0.0321(6) 0.132(4) Uani 1 1 d . U . . .
H15A H -0.1171 0.6483 0.0163 0.198 Uiso 1 1 calc GR . . . .
H15B H -0.2941 0.6512 -0.0077 0.198 Uiso 1 1 calc GR . . . .
H15C H -0.2320 0.6031 0.0594 0.198 Uiso 1 1 calc GR . . . .
C17 C -0.1658(12) 0.8481(8) 0.0414(5) 0.110(3) Uani 1 1 d . U . . .
H17A H -0.1865 0.9147 0.0679 0.164 Uiso 1 1 calc GR . . . .
H17B H -0.2213 0.8409 -0.0054 0.164 Uiso 1 1 calc GR . . . .
H17C H -0.0580 0.8460 0.0397 0.164 Uiso 1 1 calc GR . . . .
C3 C 0.7727(12) 0.8527(10) 0.4840(6) 0.120(3) Uani 1 1 d . U . . .
H3A H 0.7222 0.8868 0.5209 0.179 Uiso 1 1 calc GR . . . .
H3B H 0.8766 0.8413 0.5027 0.179 Uiso 1 1 calc GR . . . .
H3C H 0.7200 0.7857 0.4636 0.179 Uiso 1 1 calc GR . . . .
C2 C 0.8992(11) 0.8857(10) 0.3917(6) 0.119(3) Uani 1 1 d . U . . .
H2A H 0.8776 0.8128 0.3701 0.178 Uiso 1 1 calc GR . . . .
H2B H 0.9919 0.8916 0.4250 0.178 Uiso 1 1 calc GR . . . .
H2C H 0.9112 0.9282 0.3563 0.178 Uiso 1 1 calc GR . . . .
C1 C 0.7947(15) 1.0326(8) 0.4612(7) 0.139(4) Uani 1 1 d . U . . .
H1A H 0.7816 1.0779 0.4262 0.209 Uiso 1 1 calc GR . . . .
H1B H 0.8964 1.0446 0.4873 0.209 Uiso 1 1 calc GR . . . .
H1C H 0.7215 1.0483 0.4925 0.209 Uiso 1 1 calc GR . . . .
O9 O 0.7269(4) 0.4234(3) 0.78326(18) 0.0587(9) Uani 1 1 d . U . . .
O11 O 0.2572(4) 0.5743(2) 0.84362(17) 0.0507(8) Uani 1 1 d . U . . .
O10 O 0.4756(4) 0.4078(3) 0.96347(19) 0.0603(9) Uani 1 1 d . U . . .
O12 O 0.4980(4) 0.6130(3) 0.8913(2) 0.0629(10) Uani 1 1 d . U . . .
N3 N 0.5661(4) 0.4119(3) 0.86153(18) 0.0408(8) Uani 1 1 d . U . . .
C69 C 0.7067(5) 0.4145(3) 0.8410(2) 0.0406(9) Uani 1 1 d . U . . .
C70 C 0.5785(5) 0.4031(3) 0.9311(2) 0.0420(9) Uani 1 1 d . U . . .
C55 C 0.4316(5) 0.4456(3) 0.8228(2) 0.0419(9) Uani 1 1 d . U . . .
H55 H 0.4558 0.4530 0.7765 0.050 Uiso 1 1 calc R . . . .
C59 C 0.3637(6) 0.1600(4) 0.6629(3) 0.0559(11) Uani 1 1 d . U . . .
H59 H 0.3991 0.1572 0.6203 0.067 Uiso 1 1 calc R . . . .
C3BA C 0.3991(5) 0.5549(3) 0.8578(2) 0.0430(9) Uani 1 1 d . U . . .
C57 C 0.3156(5) 0.2639(3) 0.7672(2) 0.0433(9) Uani 1 1 d . U . . .
C56 C 0.2983(5) 0.3668(4) 0.8110(3) 0.0478(10) Uani 1 1 d . U . . .
H56A H 0.2782 0.3533 0.8563 0.057 Uiso 1 1 calc R . . . .
H56B H 0.2090 0.3988 0.7893 0.057 Uiso 1 1 calc R . . . .
C54 C 0.2000(6) 0.6779(4) 0.8680(3) 0.0556(12) Uani 1 1 d . U . . .
C60 C 0.3132(6) 0.0685(4) 0.6813(3) 0.0536(11) Uani 1 1 d . U . . .
C75 C 0.9752(6) 0.3848(5) 1.0272(3) 0.0622(13) Uani 1 1 d . U . . .
H75 H 1.0313 0.3801 1.0708 0.075 Uiso 1 1 calc R . . . .
C74 C 1.0489(6) 0.3923(4) 0.9722(3) 0.0607(12) Uani 1 1 d . U . . .
H74 H 1.1552 0.3915 0.9785 0.073 Uiso 1 1 calc R . . . .
C58 C 0.3642(6) 0.2553(4) 0.7049(3) 0.0529(11) Uani 1 1 d . U . . .
H58 H 0.3991 0.3162 0.6902 0.063 Uiso 1 1 calc R . . . .
C76 C 0.8185(6) 0.3842(4) 1.0192(3) 0.0551(11) Uani 1 1 d . U . . .
H76 H 0.7666 0.3778 1.0564 0.066 Uiso 1 1 calc R . . . .
C72 C 0.8164(5) 0.4005(3) 0.9010(2) 0.0393(9) Uani 1 1 d . U . . .
C62 C 0.2691(10) 0.1733(5) 0.7868(3) 0.080(2) Uani 1 1 d . U . . .
H62 H 0.2369 0.1762 0.8302 0.096 Uiso 1 1 calc R . . . .
C71 C 0.7420(5) 0.3933(3) 0.9549(2) 0.0424(9) Uani 1 1 d . U . . .
C73 C 0.9722(5) 0.4008(4) 0.9087(3) 0.0558(11) Uani 1 1 d . U . . .
H73 H 1.0237 0.4068 0.8713 0.067 Uiso 1 1 calc R . . . .
C63 C 0.3092(7) -0.0349(4) 0.6333(3) 0.0694(15) Uani 1 1 d D U . . .
C61 C 0.2682(10) 0.0774(4) 0.7446(3) 0.080(2) Uani 1 1 d . U . . .
H61 H 0.2356 0.0165 0.7599 0.097 Uiso 1 1 calc R . . . .
C53 C 0.2192(9) 0.6966(5) 0.9455(3) 0.0743(16) Uani 1 1 d . U . . .
H53A H 0.1626 0.6418 0.9609 0.111 Uiso 1 1 calc GR . . . .
H53B H 0.1817 0.7645 0.9615 0.111 Uiso 1 1 calc GR . . . .
H53C H 0.3257 0.6955 0.9644 0.111 Uiso 1 1 calc GR . . . .
C52 C 0.0382(9) 0.6645(6) 0.8376(6) 0.104(3) Uani 1 1 d . U . . .
H52A H 0.0285 0.6458 0.7876 0.156 Uiso 1 1 calc GR . . . .
H52B H -0.0105 0.7298 0.8491 0.156 Uiso 1 1 calc GR . . . .
H52C H -0.0099 0.6092 0.8561 0.156 Uiso 1 1 calc GR . . . .
C51 C 0.2847(11) 0.7620(5) 0.8416(5) 0.091(2) Uani 1 1 d . U . . .
H51A H 0.3919 0.7622 0.8595 0.137 Uiso 1 1 calc GR . . . .
H51B H 0.2468 0.8301 0.8569 0.137 Uiso 1 1 calc GR . . . .
H51C H 0.2698 0.7479 0.7913 0.137 Uiso 1 1 calc GR . . . .
C68 C 0.4643(12) -0.0559(8) 0.6138(7) 0.129(4) Uani 1 1 d D U . . .
H68A H 0.5009 0.0034 0.5950 0.194 Uiso 1 1 calc GR . . . .
H68B H 0.4573 -0.1189 0.5792 0.194 Uiso 1 1 calc GR . . . .
H68C H 0.5341 -0.0656 0.6547 0.194 Uiso 1 1 calc GR . . . .
C65 C 0.184(3) -0.1121(17) 0.6438(14) 0.130(6) Uani 0.5 1 d D U P A 1
H65A H 0.2030 -0.1269 0.6909 0.195 Uiso 0.5 1 calc GR . P A 1
H65B H 0.1834 -0.1770 0.6114 0.195 Uiso 0.5 1 calc GR . P A 1
H65C H 0.0865 -0.0812 0.6358 0.195 Uiso 0.5 1 calc GR . P A 1
O8 O 0.7999(4) 0.4345(3) 0.62577(19) 0.0550(8) Uani 1 1 d . U . . .
O7 O 0.5622(5) 0.4083(4) 0.5695(3) 0.0941(17) Uani 1 1 d . U . . .
O6 O 0.3621(5) 0.5499(4) 0.6816(2) 0.0799(13) Uani 1 1 d . U . . .
O5 O 0.5601(5) 0.6466(5) 0.5019(2) 0.0864(14) Uani 1 1 d . U . . .
N2 N 0.5007(5) 0.6073(3) 0.6038(2) 0.0531(9) Uani 1 1 d . U . . .
C30 C 0.6634(6) 0.4629(4) 0.6047(3) 0.0584(12) Uani 1 1 d . U . . .
C46 C 0.2423(5) 0.5984(3) 0.5749(2) 0.0461(10) Uani 1 1 d . U . . .
C44 C 0.4675(6) 0.6307(4) 0.5375(3) 0.0534(11) Uani 1 1 d . U . . .
C45 C 0.3024(6) 0.6270(4) 0.5204(3) 0.0509(10) Uani 1 1 d . U . . .
C47 C 0.0904(6) 0.5876(5) 0.5717(3) 0.0626(13) Uani 1 1 d . U . . .
H47 H 0.0483 0.5692 0.6093 0.075 Uiso 1 1 calc R . . . .
C33 C 0.7190(6) 0.7303(4) 0.7302(3) 0.0617(12) Uani 1 1 d . U . . .
C38 C 0.6661(8) 0.7670(5) 0.7886(4) 0.0734(15) Uani 1 1 d . U . . .
H38 H 0.6125 0.7205 0.8096 0.088 Uiso 1 1 calc R . . . .
C36 C 0.7603(6) 0.9405(4) 0.7907(3) 0.0515(10) Uani 1 1 d . U . . .
C49 C 0.0593(7) 0.6289(5) 0.4573(3) 0.0674(14) Uani 1 1 d . U . . .
H49 H -0.0058 0.6364 0.4164 0.081 Uiso 1 1 calc R . . . .
C31 C 0.6514(7) 0.5804(4) 0.6289(3) 0.0633(13) Uani 1 1 d . U . . .
H31 H 0.7202 0.6174 0.6046 0.076 Uiso 1 1 calc R . . . .
C43 C 0.3690(6) 0.5815(4) 0.6280(3) 0.0528(11) Uani 1 1 d . U . . .
C39 C 0.7874(8) 1.0542(4) 0.8270(3) 0.0704(15) Uani 1 1 d . U . . .
C37 C 0.6873(8) 0.8685(5) 0.8180(4) 0.0710(15) Uani 1 1 d . U . . .
H37 H 0.6493 0.8903 0.8595 0.085 Uiso 1 1 calc R . . . .
C48 C -0.0006(7) 0.6039(5) 0.5126(4) 0.0693(15) Uani 1 1 d . U . . .
H48 H -0.1065 0.5979 0.5100 0.083 Uiso 1 1 calc R . . . .
C34 C 0.7962(9) 0.7999(5) 0.7013(4) 0.0787(17) Uani 1 1 d . U . . .
H34 H 0.8344 0.7767 0.6601 0.094 Uiso 1 1 calc R . . . .
C50 C 0.2119(7) 0.6431(5) 0.4602(3) 0.0624(13) Uani 1 1 d . U . . .
H50 H 0.2536 0.6629 0.4230 0.075 Uiso 1 1 calc R . . . .
C35 C 0.8190(9) 0.9047(4) 0.7322(3) 0.0736(17) Uani 1 1 d . U . . .
H35 H 0.8753 0.9514 0.7125 0.088 Uiso 1 1 calc R . . . .
C32 C 0.7039(8) 0.6139(4) 0.7039(3) 0.0689(15) Uani 1 1 d . U . . .
H32A H 0.8028 0.5848 0.7157 0.083 Uiso 1 1 calc R . . . .
H32B H 0.6332 0.5822 0.7292 0.083 Uiso 1 1 calc R . . . .
C28 C 0.7328(9) 0.2486(5) 0.6237(4) 0.0784(17) Uani 1 1 d . U . . .
H28A H 0.6990 0.2774 0.6668 0.118 Uiso 1 1 calc GR . . . .
H28B H 0.7821 0.1836 0.6289 0.118 Uiso 1 1 calc GR . . . .
H28C H 0.6462 0.2347 0.5868 0.118 Uiso 1 1 calc GR . . . .
C29 C 0.8418(6) 0.3255(4) 0.6060(3) 0.0577(12) Uani 1 1 d . U . . .
C41 C 0.9150(17) 1.0666(9) 0.8803(7) 0.143(4) Uani 1 1 d . U . . .
H41A H 0.9011 1.0203 0.9133 0.215 Uiso 1 1 calc GR . . . .
H41B H 0.9260 1.1390 0.9038 0.215 Uiso 1 1 calc GR . . . .
H41C H 1.0054 1.0491 0.8602 0.215 Uiso 1 1 calc GR . . . .
C26 C 0.9941(9) 0.3263(6) 0.6510(5) 0.094(2) Uani 1 1 d . U . . .
H26A H 1.0690 0.3649 0.6325 0.141 Uiso 1 1 calc GR . . . .
H26B H 1.0237 0.2546 0.6515 0.141 Uiso 1 1 calc GR . . . .
H26C H 0.9876 0.3599 0.6979 0.141 Uiso 1 1 calc GR . . . .
C27 C 0.8492(10) 0.3081(5) 0.5297(4) 0.0812(18) Uani 1 1 d . U . . .
H27A H 0.7479 0.2920 0.5037 0.122 Uiso 1 1 calc GR . . . .
H27B H 0.9125 0.2499 0.5186 0.122 Uiso 1 1 calc GR . . . .
H27C H 0.8920 0.3712 0.5173 0.122 Uiso 1 1 calc GR . . . .
C40 C 0.8094(17) 1.1255(7) 0.7755(6) 0.129(3) Uani 1 1 d . U . . .
H40A H 0.8801 1.0957 0.7461 0.194 Uiso 1 1 calc GR . . . .
H40B H 0.8494 1.1941 0.8002 0.194 Uiso 1 1 calc GR . . . .
H40C H 0.7129 1.1327 0.7472 0.194 Uiso 1 1 calc GR . . . .
O14 O 0.9560(6) 0.3890(3) 0.1906(2) 0.0774(12) Uani 1 1 d . U . . .
O13 O 0.7633(7) 0.2885(5) 0.3686(3) 0.0976(16) Uani 1 1 d . U . . .
O15 O 1.2205(7) 0.2085(7) 0.2683(3) 0.119(2) Uani 1 1 d . U . . .
O16 O 1.1304(5) 0.2529(5) 0.3649(3) 0.0939(16) Uani 1 1 d . U . . .
N4 N 0.8804(5) 0.3170(4) 0.2790(2) 0.0626(11) Uani 1 1 d . U . . .
C84 C 0.8876(6) 0.3926(4) 0.2375(3) 0.0575(12) Uani 1 1 d . U . . .
C85 C 0.7924(7) 0.3442(5) 0.3284(3) 0.0686(14) Uani 1 1 d . U . . .
C96 C 0.4751(6) 0.1159(4) 0.0842(3) 0.0575(12) Uani 1 1 d . U . . .
C97 C 0.6012(8) 0.1383(6) 0.0541(4) 0.0854(19) Uani 1 1 d . U . . .
H97 H 0.5867 0.1433 0.0066 0.102 Uiso 1 1 calc R . . . .
C99 C 0.3201(6) 0.0921(4) 0.0392(3) 0.0614(13) Uani 1 1 d D U . . .
C98 C 0.7408(8) 0.1530(6) 0.0896(4) 0.0826(17) Uani 1 1 d . U . . .
H98 H 0.8222 0.1668 0.0667 0.099 Uiso 1 1 calc R . . . .
C95 C 0.5000(7) 0.1155(5) 0.1527(3) 0.0702(15) Uani 1 1 d . U . . .
H95 H 0.4171 0.1048 0.1754 0.084 Uiso 1 1 calc R . . . .
C80 C 1.2781(7) 0.2678(6) 0.4115(4) 0.0751(16) Uani 1 1 d . U . . .
C91 C 0.7971(6) 0.4782(4) 0.2644(3) 0.0581(11) Uani 1 1 d . U . . .
C89 C 0.6728(11) 0.6348(6) 0.2794(6) 0.105(2) Uani 1 1 d . U . . .
H89 H 0.6454 0.6995 0.2663 0.126 Uiso 1 1 calc R . . . .
C94 C 0.6452(8) 0.1304(5) 0.1911(4) 0.0797(17) Uani 1 1 d . U . . .
H94 H 0.6598 0.1283 0.2390 0.096 Uiso 1 1 calc R . . . .
C86 C 0.7406(7) 0.4484(5) 0.3199(3) 0.0675(13) Uani 1 1 d . U . . .
C93 C 0.7676(7) 0.1484(4) 0.1587(4) 0.0726(15) Uani 1 1 d . U . . .
C88 C 0.6206(9) 0.6032(7) 0.3362(5) 0.098(2) Uani 1 1 d . U . . .
H88 H 0.5584 0.6478 0.3606 0.118 Uiso 1 1 calc R . . . .
C90 C 0.7659(9) 0.5711(5) 0.2415(5) 0.0859(19) Uani 1 1 d . U . . .
H90 H 0.8039 0.5907 0.2033 0.103 Uiso 1 1 calc R . . . .
C82 C 0.9474(8) 0.2135(5) 0.2672(4) 0.0756(16) Uani 1 1 d . U . . .
H82 H 0.8967 0.1674 0.2934 0.091 Uiso 1 1 calc R . . . .
C92 C 0.9282(8) 0.1603(5) 0.1963(4) 0.0840(19) Uani 1 1 d . U . . .
H92A H 0.9679 0.0902 0.1959 0.101 Uiso 1 1 calc R . . . .
H92B H 0.9896 0.1991 0.1706 0.101 Uiso 1 1 calc R . . . .
C81 C 1.1175(7) 0.2240(5) 0.2995(4) 0.0711(15) Uani 1 1 d . U . . .
C77 C 1.3633(12) 0.3573(10) 0.3970(6) 0.126(4) Uani 1 1 d . U . . .
H77A H 1.3961 0.3394 0.3522 0.189 Uiso 1 1 calc GR . . . .
H77B H 1.4513 0.3755 0.4328 0.189 Uiso 1 1 calc GR . . . .
H77C H 1.2995 0.4169 0.3964 0.189 Uiso 1 1 calc GR . . . .
C87 C 0.6539(8) 0.5157(7) 0.3568(4) 0.089(2) Uani 1 1 d . U . . .
H87 H 0.6195 0.4980 0.3963 0.107 Uiso 1 1 calc R . . . .
C78 C 1.2369(12) 0.2921(11) 0.4803(5) 0.124(3) Uani 1 1 d . U . . .
H78A H 1.1644 0.3467 0.4808 0.187 Uiso 1 1 calc GR . . . .
H78B H 1.3268 0.3164 0.5138 0.187 Uiso 1 1 calc GR . . . .
H78C H 1.1919 0.2295 0.4923 0.187 Uiso 1 1 calc GR . . . .
C104 C 0.294(2) -0.0209(9) 0.0168(11) 0.091(4) Uani 0.5 1 d D U P B 2
H10A H 0.3196 -0.0399 -0.0293 0.136 Uiso 0.5 1 calc GR . P B 2
H10B H 0.1880 -0.0405 0.0161 0.136 Uiso 0.5 1 calc GR . P B 2
H10C H 0.3566 -0.0576 0.0489 0.136 Uiso 0.5 1 calc GR . P B 2
C100 C 0.3010(18) 0.1635(13) -0.0152(9) 0.080(4) Uani 0.5 1 d D U P B 2
H10D H 0.3071 0.2362 0.0075 0.121 Uiso 0.5 1 calc GR . P B 2
H10E H 0.2030 0.1473 -0.0443 0.121 Uiso 0.5 1 calc GR . P B 2
H10F H 0.3806 0.1525 -0.0435 0.121 Uiso 0.5 1 calc GR . P B 2
C42 C 0.6507(18) 1.0932(10) 0.8504(9) 0.166(5) Uani 1 1 d . U . . .
H42A H 0.5669 1.0794 0.8122 0.249 Uiso 1 1 calc GR . . . .
H42B H 0.6649 1.1684 0.8666 0.249 Uiso 1 1 calc GR . . . .
H42C H 0.6288 1.0581 0.8880 0.249 Uiso 1 1 calc GR . . . .
C79 C 1.3521(17) 0.1689(12) 0.4064(8) 0.155(5) Uani 1 1 d . U . . .
H79A H 1.2834 0.1139 0.4141 0.232 Uiso 1 1 calc GR . . . .
H79B H 1.4425 0.1754 0.4412 0.232 Uiso 1 1 calc GR . . . .
H79C H 1.3799 0.1512 0.3606 0.232 Uiso 1 1 calc GR . . . .
C66 C 0.175(2) -0.0427(16) 0.5779(11) 0.105(5) Uani 0.5 1 d D U P A 2
H66A H 0.0946 -0.0854 0.5893 0.158 Uiso 0.5 1 calc GR . P A 2
H66B H 0.2028 -0.0749 0.5340 0.158 Uiso 0.5 1 calc GR . P A 2
H66C H 0.1408 0.0271 0.5741 0.158 Uiso 0.5 1 calc GR . P A 2
C103 C 0.211(2) 0.0300(17) 0.0695(12) 0.111(5) Uani 0.5 1 d D U P B 1
H10G H 0.2424 -0.0416 0.0682 0.166 Uiso 0.5 1 calc GR . P B 1
H10H H 0.1104 0.0294 0.0428 0.166 Uiso 0.5 1 calc GR . P B 1
H10I H 0.2090 0.0619 0.1172 0.166 Uiso 0.5 1 calc GR . P B 1
C64 C 0.315(2) -0.1265(8) 0.6777(8) 0.091(4) Uani 0.5 1 d D U P A 2
H64A H 0.4194 -0.1377 0.6952 0.137 Uiso 0.5 1 calc GR . P A 2
H64B H 0.2680 -0.1905 0.6489 0.137 Uiso 0.5 1 calc GR . P A 2
H64C H 0.2603 -0.1076 0.7164 0.137 Uiso 0.5 1 calc GR . P A 2
C67 C 0.255(3) -0.0185(13) 0.5558(8) 0.105(5) Uani 0.5 1 d D U P A 1
H67A H 0.1537 0.0069 0.5515 0.158 Uiso 0.5 1 calc GR . P A 1
H67B H 0.2551 -0.0849 0.5249 0.158 Uiso 0.5 1 calc GR . P A 1
H67C H 0.3239 0.0326 0.5435 0.158 Uiso 0.5 1 calc GR . P A 1
C101 C 0.254(2) 0.1880(13) 0.0199(13) 0.106(5) Uani 0.5 1 d D U P B 1
H10J H 0.2992 0.2484 0.0531 0.159 Uiso 0.5 1 calc GR . P B 1
H10K H 0.1454 0.1834 0.0199 0.159 Uiso 0.5 1 calc GR . P B 1
H10L H 0.2734 0.1957 -0.0261 0.159 Uiso 0.5 1 calc GR . P B 1
C105 C 0.325(2) 0.0103(15) -0.0253(10) 0.103(5) Uani 0.5 1 d D U P B 1
H10M H 0.3573 0.0444 -0.0614 0.155 Uiso 0.5 1 calc GR . P B 1
H10N H 0.2245 -0.0232 -0.0417 0.155 Uiso 0.5 1 calc GR . P B 1
H10O H 0.3955 -0.0424 -0.0138 0.155 Uiso 0.5 1 calc GR . P B 1
C102 C 0.1965(15) 0.1236(14) 0.0818(9) 0.088(4) Uani 0.5 1 d D U P B 2
H10P H 0.2143 0.0948 0.1246 0.132 Uiso 0.5 1 calc GR . P B 2
H10Q H 0.0989 0.0964 0.0556 0.132 Uiso 0.5 1 calc GR . P B 2
H10R H 0.1971 0.1996 0.0924 0.132 Uiso 0.5 1 calc GR . P B 2

loop_
_atom_site_aniso_label
_atom_site_aniso_U_11
_atom_site_aniso_U_22
_atom_site_aniso_U_33
_atom_site_aniso_U_23
_atom_site_aniso_U_13
_atom_site_aniso_U_12
O3 0.077(2) 0.071(2) 0.050(2) 0.0241(17) 0.0085(19) -0.0020(19)
O4 0.070(2) 0.078(2) 0.0415(18) 0.0157(16) 0.0112(17) 0.0029(19)
O2 0.0515(19) 0.0550(17) 0.057(2) 0.0038(15) -0.0107(17) -0.0034(15)
O1 0.076(3) 0.085(3) 0.097(3) -0.009(2) -0.016(3) 0.028(2)
N1 0.046(2) 0.0538(18) 0.0367(18) 0.0071(15) 0.0001(16) 0.0009(16)
C19 0.041(2) 0.057(2) 0.036(2) 0.0034(18) -0.0025(18) -0.0081(19)
C6 0.057(3) 0.076(3) 0.058(3) 0.008(2) 0.009(2) 0.002(3)
C25 0.050(2) 0.055(2) 0.034(2) 0.0082(18) -0.0031(19) -0.002(2)
C18 0.044(2) 0.055(2) 0.036(2) 0.0088(18) -0.0017(18) -0.0053(18)
C13 0.056(3) 0.057(2) 0.058(3) 0.004(2) -0.002(2) 0.004(2)
C8 0.056(3) 0.046(2) 0.050(3) -0.0045(19) -0.007(2) 0.001(2)
C24 0.047(2) 0.050(2) 0.035(2) 0.0043(17) -0.0057(19) -0.0056(19)
C7 0.069(3) 0.073(3) 0.045(3) 0.011(2) 0.000(2) 0.002(3)
C5 0.050(3) 0.053(2) 0.051(3) -0.0056(19) 0.003(2) 0.004(2)
C20 0.049(3) 0.065(3) 0.046(2) 0.003(2) 0.005(2) -0.004(2)
C21 0.053(3) 0.067(3) 0.062(3) -0.007(2) 0.000(2) 0.002(2)
C22 0.066(3) 0.052(2) 0.065(3) 0.002(2) -0.008(3) 0.005(2)
C12 0.054(3) 0.060(2) 0.045(2) 0.003(2) -0.002(2) 0.009(2)
C23 0.057(3) 0.055(2) 0.055(3) 0.012(2) -0.003(2) 0.000(2)
C11 0.059(3) 0.057(2) 0.063(3) 0.007(2) -0.014(3) 0.004(2)
C10 0.051(3) 0.104(4) 0.047(3) 0.009(3) -0.002(2) 0.000(3)
C9 0.047(3) 0.100(4) 0.056(3) 0.007(3) 0.001(2) -0.005(3)
C4 0.048(3) 0.075(3) 0.058(3) -0.006(2) -0.004(2) 0.005(2)
C14 0.055(3) 0.072(3) 0.062(3) 0.002(2) -0.021(3) 0.000(2)
C16 0.053(3) 0.127(6) 0.118(6) 0.010(5) -0.012(4) 0.000(4)
C15 0.129(8) 0.112(5) 0.114(6) -0.029(5) -0.068(6) 0.025(5)
C17 0.106(6) 0.128(6) 0.095(6) 0.052(5) -0.019(5) -0.002(5)
C3 0.097(6) 0.146(7) 0.113(6) 0.044(6) -0.015(5) 0.009(6)
C2 0.076(5) 0.156(8) 0.108(6) -0.008(6) -0.006(4) 0.024(5)
C1 0.128(7) 0.099(5) 0.157(8) -0.020(5) -0.040(6) 0.011(5)
O9 0.0470(18) 0.093(2) 0.0419(17) 0.0195(16) 0.0145(15) 0.0134(17)
O11 0.0433(17) 0.0542(16) 0.0473(18) -0.0017(14) -0.0070(14) 0.0095(14)
O10 0.0433(17) 0.097(2) 0.0442(18) 0.0171(17) 0.0136(15) 0.0030(17)
O12 0.0402(17) 0.0602(19) 0.078(3) -0.0043(18) -0.0077(18) 0.0001(16)
N3 0.0324(17) 0.0577(18) 0.0320(17) 0.0072(14) 0.0047(14) 0.0030(15)
C69 0.034(2) 0.047(2) 0.040(2) 0.0059(16) 0.0053(18) 0.0017(16)
C70 0.034(2) 0.055(2) 0.035(2) 0.0065(17) 0.0029(18) 0.0023(17)
C55 0.034(2) 0.055(2) 0.033(2) 0.0026(17) -0.0009(17) 0.0072(17)
C59 0.053(3) 0.060(2) 0.053(3) 0.003(2) 0.013(2) -0.001(2)
C3BA 0.039(2) 0.052(2) 0.036(2) 0.0077(17) -0.0010(18) 0.0022(18)
C57 0.0277(18) 0.054(2) 0.046(2) 0.0053(18) -0.0003(18) -0.0007(17)
C56 0.033(2) 0.058(2) 0.048(2) -0.0016(19) 0.0043(19) 0.0008(18)
C54 0.051(3) 0.057(2) 0.056(3) 0.006(2) 0.001(2) 0.016(2)
C60 0.051(3) 0.056(2) 0.050(3) 0.004(2) 0.001(2) 0.001(2)
C75 0.050(3) 0.077(3) 0.058(3) 0.016(2) -0.003(2) 0.014(2)
C74 0.041(2) 0.076(3) 0.062(3) 0.012(2) -0.003(2) 0.011(2)
C58 0.053(3) 0.055(2) 0.051(3) 0.008(2) 0.012(2) -0.004(2)
C76 0.051(3) 0.072(3) 0.042(2) 0.014(2) -0.002(2) 0.011(2)
C72 0.036(2) 0.0418(18) 0.039(2) 0.0050(16) 0.0030(17) 0.0023(16)
C62 0.127(6) 0.065(3) 0.051(3) 0.003(2) 0.035(4) -0.015(3)
C71 0.037(2) 0.0451(19) 0.043(2) 0.0058(16) 0.0002(18) 0.0083(16)
C73 0.036(2) 0.069(3) 0.062(3) 0.014(2) 0.004(2) 0.008(2)
C63 0.071(3) 0.059(3) 0.071(3) -0.006(3) 0.005(3) 0.005(2)
C61 0.127(6) 0.055(3) 0.062(3) 0.003(2) 0.033(4) -0.014(3)
C53 0.080(4) 0.079(3) 0.064(3) 0.001(3) 0.021(3) 0.015(3)
C52 0.066(4) 0.086(4) 0.139(7) -0.008(4) -0.024(4) 0.031(3)
C51 0.119(6) 0.069(3) 0.099(5) 0.031(3) 0.039(5) 0.028(4)
C68 0.110(6) 0.114(6) 0.150(8) -0.042(6) 0.040(6) 0.013(5)
C65 0.147(10) 0.109(9) 0.128(11) -0.010(8) 0.034(9) -0.033(8)
O8 0.0439(17) 0.0594(17) 0.0536(19) -0.0001(15) -0.0084(16) 0.0039(14)
O7 0.060(2) 0.075(2) 0.117(4) -0.033(3) -0.032(3) 0.008(2)
O6 0.080(3) 0.106(3) 0.058(2) 0.043(2) -0.006(2) -0.002(2)
O5 0.059(2) 0.145(4) 0.055(2) 0.019(3) 0.009(2) -0.003(3)
N2 0.050(2) 0.060(2) 0.045(2) 0.0042(17) -0.0016(18) 0.0076(18)
C30 0.046(3) 0.063(3) 0.056(3) -0.004(2) -0.014(2) 0.005(2)
C46 0.048(2) 0.045(2) 0.044(2) 0.0110(17) -0.002(2) 0.0040(18)
C44 0.045(2) 0.072(3) 0.042(2) 0.005(2) 0.005(2) 0.003(2)
C45 0.053(3) 0.058(2) 0.042(2) 0.0105(19) 0.003(2) 0.005(2)
C47 0.048(3) 0.079(3) 0.062(3) 0.020(3) 0.006(2) 0.002(2)
C33 0.053(3) 0.057(2) 0.068(3) 0.015(2) -0.017(2) 0.000(2)
C38 0.072(4) 0.067(3) 0.081(4) 0.015(3) 0.013(3) -0.014(3)
C36 0.045(2) 0.059(2) 0.047(2) 0.007(2) -0.004(2) -0.001(2)
C49 0.054(3) 0.085(4) 0.060(3) 0.021(3) -0.011(2) 0.015(3)
C31 0.054(3) 0.061(3) 0.064(3) -0.002(2) -0.014(3) 0.005(2)
C43 0.053(3) 0.055(2) 0.048(2) 0.015(2) -0.006(2) 0.006(2)
C39 0.076(4) 0.058(3) 0.065(3) -0.003(2) -0.012(3) 0.002(3)
C37 0.070(4) 0.075(3) 0.071(4) 0.014(3) 0.019(3) -0.004(3)
C48 0.045(3) 0.090(4) 0.074(4) 0.025(3) -0.002(3) 0.009(3)
C34 0.102(5) 0.070(3) 0.061(3) -0.004(3) 0.018(3) 0.004(3)
C50 0.060(3) 0.082(3) 0.044(3) 0.016(2) -0.002(2) 0.005(3)
C35 0.096(5) 0.060(3) 0.068(3) 0.005(2) 0.030(3) -0.013(3)
C32 0.076(4) 0.063(3) 0.059(3) 0.008(2) -0.016(3) 0.006(3)
C28 0.090(4) 0.067(3) 0.077(4) 0.010(3) 0.014(4) 0.001(3)
C29 0.056(3) 0.058(2) 0.056(3) 0.002(2) 0.005(2) 0.010(2)
C41 0.158(8) 0.101(6) 0.138(7) 0.006(5) -0.063(6) -0.014(6)
C26 0.067(4) 0.077(4) 0.124(6) 0.004(4) -0.020(4) 0.020(3)
C27 0.101(5) 0.076(3) 0.065(4) -0.002(3) 0.023(4) 0.009(3)
C40 0.190(9) 0.073(4) 0.117(6) 0.014(4) 0.003(6) -0.005(5)
O14 0.091(3) 0.080(2) 0.062(2) 0.006(2) 0.025(2) -0.006(2)
O13 0.106(4) 0.124(4) 0.071(3) 0.040(3) 0.015(3) -0.006(3)
O15 0.071(3) 0.189(7) 0.084(4) -0.004(4) -0.001(3) 0.002(4)
O16 0.046(2) 0.158(5) 0.060(2) -0.013(3) -0.011(2) -0.005(3)
N4 0.059(3) 0.074(2) 0.050(2) 0.013(2) -0.009(2) -0.007(2)
C84 0.055(3) 0.069(3) 0.043(2) 0.004(2) 0.001(2) -0.016(2)
C85 0.061(3) 0.089(3) 0.049(3) 0.008(3) -0.007(2) -0.012(3)
C96 0.054(3) 0.048(2) 0.068(3) 0.011(2) 0.000(2) 0.004(2)
C97 0.066(3) 0.107(5) 0.076(4) 0.004(4) 0.005(3) -0.012(3)
C99 0.051(3) 0.060(3) 0.069(3) 0.013(2) -0.006(2) -0.002(2)
C98 0.060(3) 0.094(4) 0.090(4) 0.013(4) 0.003(3) -0.005(3)
C95 0.062(3) 0.077(3) 0.067(3) 0.019(3) -0.005(3) -0.010(3)
C80 0.044(3) 0.111(4) 0.064(3) 0.016(3) -0.011(3) -0.005(3)
C91 0.047(3) 0.066(3) 0.053(3) -0.007(2) 0.000(2) -0.015(2)
C89 0.096(5) 0.061(3) 0.135(6) -0.016(4) -0.020(5) 0.000(3)
C94 0.077(4) 0.077(4) 0.075(4) 0.020(3) -0.021(3) -0.009(3)
C86 0.045(3) 0.092(3) 0.052(3) -0.016(2) -0.002(2) -0.011(2)
C93 0.058(3) 0.052(2) 0.102(4) 0.009(3) -0.004(3) 0.011(2)
C88 0.062(4) 0.105(5) 0.107(5) -0.023(4) -0.009(4) 0.015(4)
C90 0.074(4) 0.068(3) 0.103(5) -0.004(3) -0.004(4) -0.009(3)
C82 0.068(3) 0.073(3) 0.082(4) 0.023(3) -0.013(3) 0.003(3)
C92 0.074(4) 0.067(3) 0.100(5) 0.001(3) -0.011(3) 0.013(3)
C81 0.059(3) 0.081(3) 0.067(3) 0.004(3) -0.002(3) 0.005(3)
C77 0.093(6) 0.162(8) 0.114(7) 0.056(6) -0.036(5) -0.044(6)
C87 0.062(4) 0.110(4) 0.081(4) -0.021(4) 0.004(3) 0.000(4)
C78 0.089(5) 0.195(10) 0.076(5) 0.017(5) -0.015(4) -0.036(6)
C104 0.089(8) 0.069(5) 0.100(8) 0.009(5) -0.020(7) -0.012(5)
C100 0.062(7) 0.096(7) 0.080(7) 0.034(6) -0.018(6) -0.003(6)
C42 0.167(8) 0.117(6) 0.197(10) -0.050(6) 0.046(7) 0.021(6)
C79 0.150(8) 0.160(7) 0.137(8) 0.018(6) -0.033(7) 0.045(7)
C66 0.097(8) 0.100(9) 0.105(8) -0.005(7) -0.010(7) 0.014(7)
C103 0.086(8) 0.124(9) 0.120(10) 0.032(8) -0.001(7) -0.018(7)
C64 0.140(13) 0.042(5) 0.084(8) -0.007(5) 0.013(8) 0.010(6)
C67 0.143(14) 0.079(8) 0.079(7) -0.021(6) 0.007(7) -0.012(9)
C101 0.093(9) 0.088(7) 0.124(10) 0.020(7) -0.026(8) 0.015(6)
C105 0.090(8) 0.102(8) 0.099(8) -0.017(6) -0.010(7) -0.004(7)
C102 0.057(6) 0.112(8) 0.090(7) 0.011(6) 0.000(5) 0.002(6)

loop_
_atom_type_symbol
_atom_type_description
_atom_type_scat_dispersion_real
_atom_type_scat_dispersion_imag
_atom_type_scat_source
C C 0.0181 0.0091 'International Tables Vol C Tables 4.2.6.8 and 6.1.1.4'
H H 0.0000 0.0000 'International Tables Vol C Tables 4.2.6.8 and 6.1.1.4'
N N 0.0311 0.0180 'International Tables Vol C Tables 4.2.6.8 and 6.1.1.4'
O O 0.0492 0.0322 'International Tables Vol C Tables 4.2.6.8 and 6.1.1.4'

loop_
_geom_angle_atom_site_label_1
_geom_angle_atom_site_label_2
_geom_angle_atom_site_label_3
_geom_angle
_geom_angle_site_symmetry_1
_geom_angle_site_symmetry_3
_geom_angle_publ_flag
C13 O2 C14 121.2(4) . . ?
C25 N1 C12 121.8(4) . . ?
C18 N1 C25 111.5(4) . . ?
C18 N1 C12 126.6(4) . . ?
C24 C19 C18 108.0(4) . . ?
C20 C19 C18 130.8(4) . . ?
C20 C19 C24 121.2(4) . . ?
C7 C6 H6 119.1 . . ?
C5 C6 H6 119.1 . . ?
C5 C6 C7 121.8(6) . . ?
O4 C25 N1 124.0(4) . . ?
O4 C25 C24 130.4(4) . . ?
N1 C25 C24 105.6(4) . . ?
O3 C18 N1 124.1(4) . . ?
O3 C18 C19 129.9(5) . . ?
N1 C18 C19 106.1(4) . . ?
O2 C13 C12 112.9(4) . . ?
O1 C13 O2 126.6(5) . . ?
O1 C13 C12 120.5(5) . . ?
C7 C8 C11 120.6(5) . . ?
C9 C8 C7 116.9(5) . . ?
C9 C8 C11 122.4(5) . . ?
C19 C24 C25 108.8(4) . . ?
C19 C24 C23 121.2(5) . . ?
C23 C24 C25 130.0(5) . . ?
C6 C7 C8 121.8(5) . . ?
C6 C7 H7 119.1 . . ?
C8 C7 H7 119.1 . . ?
C6 C5 C10 116.5(5) . . ?
C6 C5 C4 121.8(5) . . ?
C10 C5 C4 121.7(5) . . ?
C19 C20 H20 121.2 . . ?
C19 C20 C21 117.7(5) . . ?
C21 C20 H20 121.2 . . ?
C20 C21 H21 119.5 . . ?
C22 C21 C20 121.0(5) . . ?
C22 C21 H21 119.5 . . ?
C21 C22 H22 119.4 . . ?
C21 C22 C23 121.3(5) . . ?
C23 C22 H22 119.4 . . ?
N1 C12 C13 114.1(4) . . ?
N1 C12 H12 106.7 . . ?
N1 C12 C11 113.1(5) . . ?
C13 C12 H12 106.7 . . ?
C11 C12 C13 109.1(4) . . ?
C11 C12 H12 106.7 . . ?
C24 C23 H23 121.2 . . ?
C22 C23 C24 117.7(5) . . ?
C22 C23 H23 121.2 . . ?
C8 C11 C12 115.3(4) . . ?
C8 C11 H11A 108.5 . . ?
C8 C11 H11B 108.5 . . ?
C12 C11 H11A 108.5 . . ?
C12 C11 H11B 108.5 . . ?
H11A C11 H11B 107.5 . . ?
C5 C10 H10 119.1 . . ?
C5 C10 C9 121.7(6) . . ?
C9 C10 H10 119.1 . . ?
C8 C9 C10 121.1(6) . . ?
C8 C9 H9 119.5 . . ?
C10 C9 H9 119.5 . . ?
C5 C4 C3 111.0(6) . . ?
C2 C4 C5 112.1(6) . . ?
C2 C4 C3 103.2(8) . . ?
C1 C4 C5 108.4(6) . . ?
C1 C4 C3 109.1(8) . . ?
C1 C4 C2 113.0(9) . . ?
O2 C14 C16 109.4(6) . . ?
C15 C14 O2 100.7(5) . . ?
C15 C14 C16 112.9(8) . . ?
C15 C14 C17 113.6(9) . . ?
C17 C14 O2 108.1(6) . . ?
C17 C14 C16 111.5(7) . . ?
C14 C16 H16A 109.5 . . ?
C14 C16 H16B 109.5 . . ?
C14 C16 H16C 109.5 . . ?
H16A C16 H16B 109.5 . . ?
H16A C16 H16C 109.5 . . ?
H16B C16 H16C 109.5 . . ?
C14 C15 H15A 109.5 . . ?
C14 C15 H15B 109.5 . . ?
C14 C15 H15C 109.5 . . ?
H15A C15 H15B 109.5 . . ?
H15A C15 H15C 109.5 . . ?
H15B C15 H15C 109.5 . . ?
C14 C17 H17A 109.5 . . ?
C14 C17 H17B 109.5 . . ?
C14 C17 H17C 109.5 . . ?
H17A C17 H17B 109.5 . . ?
H17A C17 H17C 109.5 . . ?
H17B C17 H17C 109.5 . . ?
C4 C3 H3A 109.5 . . ?
C4 C3 H3B 109.5 . . ?
C4 C3 H3C 109.5 . . ?
H3A C3 H3B 109.5 . . ?
H3A C3 H3C 109.5 . . ?
H3B C3 H3C 109.5 . . ?
C4 C2 H2A 109.5 . . ?
C4 C2 H2B 109.5 . . ?
C4 C2 H2C 109.5 . . ?
H2A C2 H2B 109.5 . . ?
H2A C2 H2C 109.5 . . ?
H2B C2 H2C 109.5 . . ?
C4 C1 H1A 109.5 . . ?
C4 C1 H1B 109.5 . . ?
C4 C1 H1C 109.5 . . ?
H1A C1 H1B 109.5 . . ?
H1A C1 H1C 109.5 . . ?
H1B C1 H1C 109.5 . . ?
C3BA O11 C54 121.8(4) . . ?
C69 N3 C70 111.1(4) . . ?
C69 N3 C55 123.5(3) . . ?
C70 N3 C55 122.9(3) . . ?
O9 C69 N3 124.1(4) . . ?
O9 C69 C72 129.4(4) . . ?
N3 C69 C72 106.4(3) . . ?
O10 C70 N3 124.9(4) . . ?
O10 C70 C71 129.4(4) . . ?
N3 C70 C71 105.6(3) . . ?
N3 C55 H55 106.9 . . ?
N3 C55 C3BA 108.5(3) . . ?
N3 C55 C56 113.4(4) . . ?
C3BA C55 H55 106.9 . . ?
C56 C55 H55 106.9 . . ?
C56 C55 C3BA 113.8(4) . . ?
C60 C59 H59 119.0 . . ?
C60 C59 C58 122.0(5) . . ?
C58 C59 H59 119.0 . . ?
O11 C3BA C55 111.9(4) . . ?
O12 C3BA O11 127.0(4) . . ?
O12 C3BA C55 121.1(4) . . ?
C58 C57 C56 123.3(4) . . ?
C58 C57 C62 117.0(5) . . ?
C62 C57 C56 119.4(5) . . ?
C55 C56 H56A 108.3 . . ?
C55 C56 H56B 108.3 . . ?
C57 C56 C55 116.0(4) . . ?
C57 C56 H56A 108.3 . . ?
C57 C56 H56B 108.3 . . ?
H56A C56 H56B 107.4 . . ?
O11 C54 C53 109.4(4) . . ?
O11 C54 C51 109.0(4) . . ?
C53 C54 C51 111.4(6) . . ?
C52 C54 O11 102.5(5) . . ?
C52 C54 C53 110.8(6) . . ?
C52 C54 C51 113.2(6) . . ?
C59 C60 C63 121.0(5) . . ?
C61 C60 C59 116.1(5) . . ?
C61 C60 C63 122.9(5) . . ?
C74 C75 H75 119.7 . . ?
C74 C75 C76 120.5(5) . . ?
C76 C75 H75 119.7 . . ?
C75 C74 H74 119.2 . . ?
C73 C74 C75 121.6(5) . . ?
C73 C74 H74 119.2 . . ?
C59 C58 H58 119.2 . . ?
C57 C58 C59 121.5(4) . . ?
C57 C58 H58 119.2 . . ?
C75 C76 H76 121.3 . . ?
C71 C76 C75 117.5(5) . . ?
C71 C76 H76 121.3 . . ?
C71 C72 C69 108.8(4) . . ?
C71 C72 C73 121.2(4) . . ?
C73 C72 C69 129.8(4) . . ?
C57 C62 H62 119.3 . . ?
C57 C62 C61 121.4(5) . . ?
C61 C62 H62 119.3 . . ?
C76 C71 C70 130.6(4) . . ?
C72 C71 C70 107.9(4) . . ?
C72 C71 C76 121.4(4) . . ?
C74 C73 C72 117.8(5) . . ?
C74 C73 H73 121.1 . . ?
C72 C73 H73 121.1 . . ?
C60 C63 C68 110.7(6) . . ?
C60 C63 C65 111.9(10) . . ?
C60 C63 C64 108.7(6) . . ?
C60 C63 C67 109.6(7) . . ?
C68 C63 C65 129.9(12) . . ?
C68 C63 C64 92.9(10) . . ?
C68 C63 C67 87.8(12) . . ?
C65 C63 C67 101.6(15) . . ?
C66 C63 C60 109.5(8) . . ?
C66 C63 C68 119.6(11) . . ?
C66 C63 C64 114.3(12) . . ?
C60 C61 C62 121.8(5) . . ?
C60 C61 H61 119.1 . . ?
C62 C61 H61 119.1 . . ?
C54 C53 H53A 109.5 . . ?
C54 C53 H53B 109.5 . . ?
C54 C53 H53C 109.5 . . ?
H53A C53 H53B 109.5 . . ?
H53A C53 H53C 109.5 . . ?
H53B C53 H53C 109.5 . . ?
C54 C52 H52A 109.5 . . ?
C54 C52 H52B 109.5 . . ?
C54 C52 H52C 109.5 . . ?
H52A C52 H52B 109.5 . . ?
H52A C52 H52C 109.5 . . ?
H52B C52 H52C 109.5 . . ?
C54 C51 H51A 109.5 . . ?
C54 C51 H51B 109.5 . . ?
C54 C51 H51C 109.5 . . ?
H51A C51 H51B 109.5 . . ?
H51A C51 H51C 109.5 . . ?
H51B C51 H51C 109.5 . . ?
C63 C68 H68A 109.5 . . ?
C63 C68 H68B 109.5 . . ?
C63 C68 H68C 109.5 . . ?
H68A C68 H68B 109.5 . . ?
H68A C68 H68C 109.5 . . ?
H68B C68 H68C 109.5 . . ?
C63 C65 H65A 109.5 . . ?
C63 C65 H65B 109.5 . . ?
C63 C65 H65C 109.5 . . ?
H65A C65 H65B 109.5 . . ?
H65A C65 H65C 109.5 . . ?
H65B C65 H65C 109.5 . . ?
C30 O8 C29 120.5(4) . . ?
C44 N2 C31 119.4(5) . . ?
C44 N2 C43 110.6(4) . . ?
C43 N2 C31 126.7(4) . . ?
O8 C30 C31 110.3(5) . . ?
O7 C30 O8 126.6(5) . . ?
O7 C30 C31 123.1(5) . . ?
C45 C46 C43 107.7(4) . . ?
C47 C46 C45 120.3(4) . . ?
C47 C46 C43 132.0(5) . . ?
O5 C44 N2 124.7(5) . . ?
O5 C44 C45 128.7(5) . . ?
N2 C44 C45 106.6(4) . . ?
C46 C45 C44 108.4(4) . . ?
C46 C45 C50 121.8(5) . . ?
C50 C45 C44 129.7(5) . . ?
C46 C47 H47 120.8 . . ?
C46 C47 C48 118.4(5) . . ?
C48 C47 H47 120.8 . . ?
C38 C33 C34 117.5(6) . . ?
C38 C33 C32 118.8(5) . . ?
C34 C33 C32 123.5(6) . . ?
C33 C38 H38 119.1 . . ?
C33 C38 C37 121.7(6) . . ?
C37 C38 H38 119.1 . . ?
C37 C36 C39 121.5(5) . . ?
C37 C36 C35 116.6(5) . . ?
C35 C36 C39 121.8(5) . . ?
C48 C49 H49 119.5 . . ?
C50 C49 H49 119.5 . . ?
C50 C49 C48 121.1(5) . . ?
N2 C31 C30 107.9(4) . . ?
N2 C31 H31 106.4 . . ?
N2 C31 C32 115.5(5) . . ?
C30 C31 H31 106.4 . . ?
C32 C31 C30 113.5(5) . . ?
C32 C31 H31 106.4 . . ?
O6 C43 N2 126.0(5) . . ?
O6 C43 C46 127.5(5) . . ?
N2 C43 C46 106.5(4) . . ?
C41 C39 C36 111.6(6) . . ?
C41 C39 C40 109.5(9) . . ?
C41 C39 C42 113.5(11) . . ?
C40 C39 C36 110.5(6) . . ?
C42 C39 C36 110.5(7) . . ?
C42 C39 C40 100.8(10) . . ?
C38 C37 H37 118.5 . . ?
C36 C37 C38 123.0(6) . . ?
C36 C37 H37 118.5 . . ?
C47 C48 C49 121.3(5) . . ?
C47 C48 H48 119.4 . . ?
C49 C48 H48 119.4 . . ?
C33 C34 H34 119.7 . . ?
C33 C34 C35 120.6(6) . . ?
C35 C34 H34 119.7 . . ?
C45 C50 H50 121.5 . . ?
C49 C50 C45 117.0(5) . . ?
C49 C50 H50 121.5 . . ?
C36 C35 C34 120.5(5) . . ?
C36 C35 H35 119.7 . . ?
C34 C35 H35 119.7 . . ?
C33 C32 H32A 108.1 . . ?
C33 C32 H32B 108.1 . . ?
C31 C32 C33 117.0(5) . . ?
C31 C32 H32A 108.1 . . ?
C31 C32 H32B 108.1 . . ?
H32A C32 H32B 107.3 . . ?
H28A C28 H28B 109.5 . . ?
H28A C28 H28C 109.5 . . ?
H28B C28 H28C 109.5 . . ?
C29 C28 H28A 109.5 . . ?
C29 C28 H28B 109.5 . . ?
C29 C28 H28C 109.5 . . ?
O8 C29 C28 111.5(5) . . ?
O8 C29 C26 101.2(5) . . ?
O8 C29 C27 107.9(4) . . ?
C28 C29 C26 110.6(6) . . ?
C28 C29 C27 111.6(6) . . ?
C27 C29 C26 113.7(6) . . ?
C39 C41 H41A 109.5 . . ?
C39 C41 H41B 109.5 . . ?
C39 C41 H41C 109.5 . . ?
H41A C41 H41B 109.5 . . ?
H41A C41 H41C 109.5 . . ?
H41B C41 H41C 109.5 . . ?
C29 C26 H26A 109.5 . . ?
C29 C26 H26B 109.5 . . ?
C29 C26 H26C 109.5 . . ?
H26A C26 H26B 109.5 . . ?
H26A C26 H26C 109.5 . . ?
H26B C26 H26C 109.5 . . ?
C29 C27 H27A 109.5 . . ?
C29 C27 H27B 109.5 . . ?
C29 C27 H27C 109.5 . . ?
H27A C27 H27B 109.5 . . ?
H27A C27 H27C 109.5 . . ?
H27B C27 H27C 109.5 . . ?
C39 C40 H40A 109.5 . . ?
C39 C40 H40B 109.5 . . ?
C39 C40 H40C 109.5 . . ?
H40A C40 H40B 109.5 . . ?
H40A C40 H40C 109.5 . . ?
H40B C40 H40C 109.5 . . ?
C81 O16 C80 123.1(5) . . ?
C84 N4 C82 124.3(5) . . ?
C85 N4 C84 112.0(5) . . ?
C85 N4 C82 123.4(5) . . ?
O14 C84 N4 126.1(6) . . ?
O14 C84 C91 127.6(5) . . ?
N4 C84 C91 106.2(5) . . ?
O13 C85 N4 124.1(7) . . ?
O13 C85 C86 129.4(7) . . ?
N4 C85 C86 106.4(5) . . ?
C97 C96 C99 120.0(6) . . ?
C95 C96 C97 116.4(6) . . ?
C95 C96 C99 123.6(5) . . ?
C96 C97 H97 118.6 . . ?
C98 C97 C96 122.9(8) . . ?
C98 C97 H97 118.6 . . ?
C96 C99 C105 112.4(8) . . ?
C104 C99 C96 109.9(7) . . ?
C104 C99 C100 118.7(11) . . ?
C104 C99 C102 105.0(11) . . ?
C100 C99 C96 109.6(7) . . ?
C103 C99 C96 114.3(9) . . ?
C103 C99 C105 96.0(13) . . ?
C101 C99 C96 111.5(9) . . ?
C101 C99 C103 111.1(14) . . ?
C101 C99 C105 110.6(14) . . ?
C102 C99 C96 110.1(7) . . ?
C102 C99 C100 103.2(10) . . ?
C97 C98 H98 119.5 . . ?
C97 C98 C93 120.9(7) . . ?
C93 C98 H98 119.5 . . ?
C96 C95 H95 119.1 . . ?
C96 C95 C94 121.8(7) . . ?
C94 C95 H95 119.1 . . ?
C77 C80 O16 109.2(6) . . ?
C77 C80 C78 109.6(9) . . ?
C78 C80 O16 103.7(6) . . ?
C79 C80 O16 109.0(8) . . ?
C79 C80 C77 116.2(10) . . ?
C79 C80 C78 108.4(10) . . ?
C86 C91 C84 107.0(5) . . ?
C90 C91 C84 130.0(6) . . ?
C90 C91 C86 122.9(6) . . ?
C88 C89 H89 119.7 . . ?
C88 C89 C90 120.6(8) . . ?
C90 C89 H89 119.7 . . ?
C95 C94 H94 120.1 . . ?
C93 C94 C95 119.9(7) . . ?
C93 C94 H94 120.1 . . ?
C91 C86 C85 108.2(5) . . ?
C91 C86 C87 119.7(7) . . ?
C87 C86 C85 132.0(7) . . ?
C98 C93 C94 118.1(6) . . ?
C98 C93 C92 119.2(7) . . ?
C94 C93 C92 122.7(7) . . ?
C89 C88 H88 118.6 . . ?
C87 C88 C89 122.8(8) . . ?
C87 C88 H88 118.6 . . ?
C91 C90 C89 114.9(8) . . ?
C91 C90 H90 122.6 . . ?
C89 C90 H90 122.6 . . ?
N4 C82 H82 106.6 . . ?
N4 C82 C81 109.7(5) . . ?
C92 C82 N4 116.3(5) . . ?
C92 C82 H82 106.6 . . ?
C92 C82 C81 110.4(6) . . ?
C81 C82 H82 106.6 . . ?
C93 C92 H92A 108.5 . . ?
C93 C92 H92B 108.5 . . ?
C82 C92 C93 115.2(6) . . ?
C82 C92 H92A 108.5 . . ?
C82 C92 H92B 108.5 . . ?
H92A C92 H92B 107.5 . . ?
O15 C81 O16 125.0(6) . . ?
O15 C81 C82 125.5(7) . . ?
O16 C81 C82 109.5(6) . . ?
C80 C77 H77A 109.5 . . ?
C80 C77 H77B 109.5 . . ?
C80 C77 H77C 109.5 . . ?
H77A C77 H77B 109.5 . . ?
H77A C77 H77C 109.5 . . ?
H77B C77 H77C 109.5 . . ?
C86 C87 H87 120.5 . . ?
C88 C87 C86 119.0(9) . . ?
C88 C87 H87 120.5 . . ?
C80 C78 H78A 109.5 . . ?
C80 C78 H78B 109.5 . . ?
C80 C78 H78C 109.5 . . ?
H78A C78 H78B 109.5 . . ?
H78A C78 H78C 109.5 . . ?
H78B C78 H78C 109.5 . . ?
C99 C104 H10A 109.5 . . ?
C99 C104 H10B 109.5 . . ?
C99 C104 H10C 109.5 . . ?
H10A C104 H10B 109.5 . . ?
H10A C104 H10C 109.5 . . ?
H10B C104 H10C 109.5 . . ?
C99 C100 H10D 109.5 . . ?
C99 C100 H10E 109.5 . . ?
C99 C100 H10F 109.5 . . ?
H10D C100 H10E 109.5 . . ?
H10D C100 H10F 109.5 . . ?
H10E C100 H10F 109.5 . . ?
C39 C42 H42A 109.5 . . ?
C39 C42 H42B 109.5 . . ?
C39 C42 H42C 109.5 . . ?
H42A C42 H42B 109.5 . . ?
H42A C42 H42C 109.5 . . ?
H42B C42 H42C 109.5 . . ?
C80 C79 H79A 109.5 . . ?
C80 C79 H79B 109.5 . . ?
C80 C79 H79C 109.5 . . ?
H79A C79 H79B 109.5 . . ?
H79A C79 H79C 109.5 . . ?
H79B C79 H79C 109.5 . . ?
C63 C66 H66A 109.5 . . ?
C63 C66 H66B 109.5 . . ?
C63 C66 H66C 109.5 . . ?
H66A C66 H66B 109.5 . . ?
H66A C66 H66C 109.5 . . ?
H66B C66 H66C 109.5 . . ?
C99 C103 H10G 109.5 . . ?
C99 C103 H10H 109.5 . . ?
C99 C103 H10I 109.5 . . ?
H10G C103 H10H 109.5 . . ?
H10G C103 H10I 109.5 . . ?
H10H C103 H10I 109.5 . . ?
C63 C64 H64A 109.5 . . ?
C63 C64 H64B 109.5 . . ?
C63 C64 H64C 109.5 . . ?
H64A C64 H64B 109.5 . . ?
H64A C64 H64C 109.5 . . ?
H64B C64 H64C 109.5 . . ?
C63 C67 H67A 109.5 . . ?
C63 C67 H67B 109.5 . . ?
C63 C67 H67C 109.5 . . ?
H67A C67 H67B 109.5 . . ?
H67A C67 H67C 109.5 . . ?
H67B C67 H67C 109.5 . . ?
C99 C101 H10J 109.5 . . ?
C99 C101 H10K 109.5 . . ?
C99 C101 H10L 109.5 . . ?
H10J C101 H10K 109.5 . . ?
H10J C101 H10L 109.5 . . ?
H10K C101 H10L 109.5 . . ?
C99 C105 H10M 109.5 . . ?
C99 C105 H10N 109.5 . . ?
C99 C105 H10O 109.5 . . ?
H10M C105 H10N 109.5 . . ?
H10M C105 H10O 109.5 . . ?
H10N C105 H10O 109.5 . . ?
C99 C102 H10P 109.5 . . ?
C99 C102 H10Q 109.5 . . ?
C99 C102 H10R 109.5 . . ?
H10P C102 H10Q 109.5 . . ?
H10P C102 H10R 109.5 . . ?
H10Q C102 H10R 109.5 . . ?

loop_
_geom_bond_atom_site_label_1
_geom_bond_atom_site_label_2
_geom_bond_distance
_geom_bond_site_symmetry_2
_geom_bond_publ_flag
O3 C18 1.211(6) . ?
O4 C25 1.213(6) . ?
O2 C13 1.321(7) . ?
O2 C14 1.496(6) . ?
O1 C13 1.193(7) . ?
N1 C25 1.410(6) . ?
N1 C18 1.389(6) . ?
N1 C12 1.460(6) . ?
C19 C18 1.479(7) . ?
C19 C24 1.384(7) . ?
C19 C20 1.380(7) . ?
C6 H6 0.9500 . ?
C6 C7 1.375(8) . ?
C6 C5 1.382(8) . ?
C25 C24 1.465(7) . ?
C13 C12 1.537(7) . ?
C8 C7 1.380(9) . ?
C8 C11 1.508(7) . ?
C8 C9 1.379(8) . ?
C24 C23 1.386(7) . ?
C7 H7 0.9500 . ?
C5 C10 1.382(8) . ?
C5 C4 1.544(8) . ?
C20 H20 0.9500 . ?
C20 C21 1.392(8) . ?
C21 H21 0.9500 . ?
C21 C22 1.381(9) . ?
C22 H22 0.9500 . ?
C22 C23 1.384(8) . ?
C12 H12 1.0000 . ?
C12 C11 1.517(8) . ?
C23 H23 0.9500 . ?
C11 H11A 0.9900 . ?
C11 H11B 0.9900 . ?
C10 H10 0.9500 . ?
C10 C9 1.393(8) . ?
C9 H9 0.9500 . ?
C4 C3 1.556(12) . ?
C4 C2 1.503(11) . ?
C4 C1 1.469(12) . ?
C14 C16 1.538(11) . ?
C14 C15 1.485(11) . ?
C14 C17 1.488(11) . ?
C16 H16A 0.9800 . ?
C16 H16B 0.9800 . ?
C16 H16C 0.9800 . ?
C15 H15A 0.9800 . ?
C15 H15B 0.9800 . ?
C15 H15C 0.9800 . ?
C17 H17A 0.9800 . ?
C17 H17B 0.9800 . ?
C17 H17C 0.9800 . ?
C3 H3A 0.9800 . ?
C3 H3B 0.9800 . ?
C3 H3C 0.9800 . ?
C2 H2A 0.9800 . ?
C2 H2B 0.9800 . ?
C2 H2C 0.9800 . ?
C1 H1A 0.9800 . ?
C1 H1B 0.9800 . ?
C1 H1C 0.9800 . ?
O9 C69 1.217(6) . ?
O11 C3BA 1.310(6) . ?
O11 C54 1.494(6) . ?
O10 C70 1.208(6) . ?
O12 C3BA 1.200(6) . ?
N3 C69 1.393(6) . ?
N3 C70 1.399(6) . ?
N3 C55 1.456(5) . ?
C69 C72 1.471(6) . ?
C70 C71 1.497(6) . ?
C55 H55 1.0000 . ?
C55 C3BA 1.541(6) . ?
C55 C56 1.525(7) . ?
C59 H59 0.9500 . ?
C59 C60 1.386(7) . ?
C59 C58 1.383(7) . ?
C57 C56 1.507(6) . ?
C57 C58 1.370(7) . ?
C57 C62 1.375(8) . ?
C56 H56A 0.9900 . ?
C56 H56B 0.9900 . ?
C54 C53 1.510(9) . ?
C54 C52 1.489(9) . ?
C54 C51 1.524(9) . ?
C60 C63 1.521(7) . ?
C60 C61 1.374(8) . ?
C75 H75 0.9500 . ?
C75 C74 1.382(9) . ?
C75 C76 1.399(8) . ?
C74 H74 0.9500 . ?
C74 C73 1.371(8) . ?
C58 H58 0.9500 . ?
C76 H76 0.9500 . ?
C76 C71 1.387(6) . ?
C72 C71 1.367(7) . ?
C72 C73 1.392(6) . ?
C62 H62 0.9500 . ?
C62 C61 1.392(9) . ?
C73 H73 0.9500 . ?
C63 C68 1.530(10) . ?
C63 C65 1.553(16) . ?
C63 C66 1.499(15) . ?
C63 C64 1.593(13) . ?
C63 C67 1.599(15) . ?
C61 H61 0.9500 . ?
C53 H53A 0.9800 . ?
C53 H53B 0.9800 . ?
C53 H53C 0.9800 . ?
C52 H52A 0.9800 . ?
C52 H52B 0.9800 . ?
C52 H52C 0.9800 . ?
C51 H51A 0.9800 . ?
C51 H51B 0.9800 . ?
C51 H51C 0.9800 . ?
C68 H68A 0.9800 . ?
C68 H68B 0.9800 . ?
C68 H68C 0.9800 . ?
C65 H65A 0.9800 . ?
C65 H65B 0.9800 . ?
C65 H65C 0.9800 . ?
O8 C30 1.323(6) . ?
O8 C29 1.488(6) . ?
O7 C30 1.202(7) . ?
O6 C43 1.215(6) . ?
O5 C44 1.211(7) . ?
N2 C44 1.396(7) . ?
N2 C31 1.449(7) . ?
N2 C43 1.401(7) . ?
C30 C31 1.544(7) . ?
C46 C45 1.383(7) . ?
C46 C47 1.367(8) . ?
C46 C43 1.484(7) . ?
C44 C45 1.475(7) . ?
C45 C50 1.394(7) . ?
C47 H47 0.9500 . ?
C47 C48 1.382(8) . ?
C33 C38 1.349(10) . ?
C33 C34 1.376(10) . ?
C33 C32 1.519(8) . ?
C38 H38 0.9500 . ?
C38 C37 1.355(10) . ?
C36 C39 1.538(7) . ?
C36 C37 1.358(8) . ?
C36 C35 1.376(8) . ?
C49 H49 0.9500 . ?
C49 C48 1.380(9) . ?
C49 C50 1.376(9) . ?
C31 H31 1.0000 . ?
C31 C32 1.492(9) . ?
C39 C41 1.431(13) . ?
C39 C40 1.520(13) . ?
C39 C42 1.461(15) . ?
C37 H37 0.9500 . ?
C48 H48 0.9500 . ?
C34 H34 0.9500 . ?
C34 C35 1.403(9) . ?
C50 H50 0.9500 . ?
C35 H35 0.9500 . ?
C32 H32A 0.9900 . ?
C32 H32B 0.9900 . ?
C28 H28A 0.9800 . ?
C28 H28B 0.9800 . ?
C28 H28C 0.9800 . ?
C28 C29 1.503(9) . ?
C29 C26 1.523(9) . ?
C29 C27 1.516(9) . ?
C41 H41A 0.9800 . ?
C41 H41B 0.9800 . ?
C41 H41C 0.9800 . ?
C26 H26A 0.9800 . ?
C26 H26B 0.9800 . ?
C26 H26C 0.9800 . ?
C27 H27A 0.9800 . ?
C27 H27B 0.9800 . ?
C27 H27C 0.9800 . ?
C40 H40A 0.9800 . ?
C40 H40B 0.9800 . ?
C40 H40C 0.9800 . ?
O14 C84 1.193(7) . ?
O13 C85 1.217(8) . ?
O15 C81 1.201(9) . ?
O16 C80 1.494(7) . ?
O16 C81 1.286(8) . ?
N4 C84 1.390(7) . ?
N4 C85 1.368(8) . ?
N4 C82 1.493(8) . ?
C84 C91 1.481(8) . ?
C85 C86 1.474(10) . ?
C96 C97 1.410(10) . ?
C96 C99 1.538(8) . ?
C96 C95 1.353(9) . ?
C97 H97 0.9500 . ?
C97 C98 1.342(10) . ?
C99 C104 1.472(13) . ?
C99 C100 1.531(12) . ?
C99 C103 1.512(15) . ?
C99 C101 1.480(14) . ?
C99 C105 1.544(14) . ?
C99 C102 1.530(13) . ?
C98 H98 0.9500 . ?
C98 C93 1.376(11) . ?
C95 H95 0.9500 . ?
C95 C94 1.407(9) . ?
C80 C77 1.470(12) . ?
C80 C78 1.466(12) . ?
C80 C79 1.464(15) . ?
C91 C86 1.391(9) . ?
C91 C90 1.381(10) . ?
C89 H89 0.9500 . ?
C89 C88 1.406(15) . ?
C89 C90 1.414(13) . ?
C94 H94 0.9500 . ?
C94 C93 1.394(11) . ?
C86 C87 1.391(10) . ?
C93 C92 1.520(9) . ?
C88 H88 0.9500 . ?
C88 C87 1.299(14) . ?
C90 H90 0.9500 . ?
C82 H82 1.0000 . ?
C82 C92 1.457(11) . ?
C82 C81 1.566(9) . ?
C92 H92A 0.9900 . ?
C92 H92B 0.9900 . ?
C77 H77A 0.9800 . ?
C77 H77B 0.9800 . ?
C77 H77C 0.9800 . ?
C87 H87 0.9500 . ?
C78 H78A 0.9800 . ?
C78 H78B 0.9800 . ?
C78 H78C 0.9800 . ?
C104 H10A 0.9800 . ?
C104 H10B 0.9800 . ?
C104 H10C 0.9800 . ?
C100 H10D 0.9800 . ?
C100 H10E 0.9800 . ?
C100 H10F 0.9800 . ?
C42 H42A 0.9800 . ?
C42 H42B 0.9800 . ?
C42 H42C 0.9800 . ?
C79 H79A 0.9800 . ?
C79 H79B 0.9800 . ?
C79 H79C 0.9800 . ?
C66 H66A 0.9800 . ?
C66 H66B 0.9800 . ?
C66 H66C 0.9800 . ?
C103 H10G 0.9800 . ?
C103 H10H 0.9800 . ?
C103 H10I 0.9800 . ?
C64 H64A 0.9800 . ?
C64 H64B 0.9800 . ?
C64 H64C 0.9800 . ?
C67 H67A 0.9800 . ?
C67 H67B 0.9800 . ?
C67 H67C 0.9800 . ?
C101 H10J 0.9800 . ?
C101 H10K 0.9800 . ?
C101 H10L 0.9800 . ?
C105 H10M 0.9800 . ?
C105 H10N 0.9800 . ?
C105 H10O 0.9800 . ?
C102 H10P 0.9800 . ?
C102 H10Q 0.9800 . ?
C102 H10R 0.9800 . ?

loop_
_geom_torsion_atom_site_label_1
_geom_torsion_atom_site_label_2
_geom_torsion_atom_site_label_3
_geom_torsion_atom_site_label_4
_geom_torsion
_geom_torsion_site_symmetry_1
_geom_torsion_site_symmetry_2
_geom_torsion_site_symmetry_3
_geom_torsion_site_symmetry_4
_geom_torsion_publ_flag
O4 C25 C24 C19 -179.3(5) . . . . ?
O4 C25 C24 C23 1.1(9) . . . . ?
O2 C13 C12 N1 5.1(7) . . . . ?
O2 C13 C12 C11 132.7(5) . . . . ?
O1 C13 C12 N1 -174.7(6) . . . . ?
O1 C13 C12 C11 -47.1(8) . . . . ?
N1 C25 C24 C19 -0.4(5) . . . . ?
N1 C25 C24 C23 -179.9(5) . . . . ?
N1 C12 C11 C8 -50.7(7) . . . . ?
C19 C24 C23 C22 0.9(8) . . . . ?
C19 C20 C21 C22 -0.1(8) . . . . ?
C6 C5 C10 C9 -2.0(9) . . . . ?
C6 C5 C4 C3 -150.0(7) . . . . ?
C6 C5 C4 C2 -35.1(9) . . . . ?
C6 C5 C4 C1 90.3(9) . . . . ?
C25 N1 C18 O3 -178.8(5) . . . . ?
C25 N1 C18 C19 1.2(5) . . . . ?
C25 N1 C12 C13 -115.7(5) . . . . ?
C25 N1 C12 C11 118.8(5) . . . . ?
C25 C24 C23 C22 -179.6(5) . . . . ?
C18 N1 C25 O4 178.5(5) . . . . ?
C18 N1 C25 C24 -0.6(5) . . . . ?
C18 N1 C12 C13 68.4(7) . . . . ?
C18 N1 C12 C11 -57.0(6) . . . . ?
C18 C19 C24 C25 1.1(5) . . . . ?
C18 C19 C24 C23 -179.3(5) . . . . ?
C18 C19 C20 C21 178.6(5) . . . . ?
C13 O2 C14 C16 -61.3(7) . . . . ?
C13 O2 C14 C15 179.7(8) . . . . ?
C13 O2 C14 C17 60.3(8) . . . . ?
C13 C12 C11 C8 -178.8(5) . . . . ?
C24 C19 C18 O3 178.6(5) . . . . ?
C24 C19 C18 N1 -1.4(5) . . . . ?
C24 C19 C20 C21 -0.1(8) . . . . ?
C7 C6 C5 C10 2.4(8) . . . . ?
C7 C6 C5 C4 -175.9(5) . . . . ?
C7 C8 C11 C12 123.0(6) . . . . ?
C7 C8 C9 C10 4.1(9) . . . . ?
C5 C6 C7 C8 0.4(9) . . . . ?
C5 C10 C9 C8 -1.4(10) . . . . ?
C20 C19 C18 O3 -0.2(9) . . . . ?
C20 C19 C18 N1 179.7(5) . . . . ?
C20 C19 C24 C25 -179.9(5) . . . . ?
C20 C19 C24 C23 -0.3(7) . . . . ?
C20 C21 C22 C23 0.7(9) . . . . ?
C21 C22 C23 C24 -1.1(9) . . . . ?
C12 N1 C25 O4 2.0(7) . . . . ?
C12 N1 C25 C24 -177.0(4) . . . . ?
C12 N1 C18 O3 -2.6(8) . . . . ?
C12 N1 C18 C19 177.5(4) . . . . ?
C11 C8 C7 C6 172.9(5) . . . . ?
C11 C8 C9 C10 -172.4(6) . . . . ?
C10 C5 C4 C3 31.8(9) . . . . ?
C10 C5 C4 C2 146.7(8) . . . . ?
C10 C5 C4 C1 -88.0(9) . . . . ?
C9 C8 C7 C6 -3.7(8) . . . . ?
C9 C8 C11 C12 -60.6(7) . . . . ?
C4 C5 C10 C9 176.4(6) . . . . ?
C14 O2 C13 O1 10.7(10) . . . . ?
C14 O2 C13 C12 -169.1(5) . . . . ?
O9 C69 C72 C71 -179.5(5) . . . . ?
O9 C69 C72 C73 4.9(8) . . . . ?
O10 C70 C71 C76 2.1(8) . . . . ?
O10 C70 C71 C72 -174.5(5) . . . . ?
N3 C69 C72 C71 -1.8(5) . . . . ?
N3 C69 C72 C73 -177.4(4) . . . . ?
N3 C70 C71 C76 178.8(5) . . . . ?
N3 C70 C71 C72 2.2(5) . . . . ?
N3 C55 C3BA O11 -156.0(4) . . . . ?
N3 C55 C3BA O12 26.5(6) . . . . ?
N3 C55 C56 C57 -64.6(5) . . . . ?
C69 N3 C70 O10 173.5(5) . . . . ?
C69 N3 C70 C71 -3.4(5) . . . . ?
C69 N3 C55 C3BA -101.9(5) . . . . ?
C69 N3 C55 C56 130.7(4) . . . . ?
C69 C72 C71 C70 -0.2(5) . . . . ?
C69 C72 C71 C76 -177.2(4) . . . . ?
C69 C72 C73 C74 175.9(5) . . . . ?
C70 N3 C69 O9 -178.9(4) . . . . ?
C70 N3 C69 C72 3.3(5) . . . . ?
C70 N3 C55 C3BA 58.7(5) . . . . ?
C70 N3 C55 C56 -68.8(5) . . . . ?
C55 N3 C69 O9 -16.3(7) . . . . ?
C55 N3 C69 C72 165.9(4) . . . . ?
C55 N3 C70 O10 10.8(7) . . . . ?
C55 N3 C70 C71 -166.1(4) . . . . ?
C59 C60 C63 C68 55.6(9) . . . . ?
C59 C60 C63 C65 -151.5(14) . . . . ?
C59 C60 C63 C66 -78.2(13) . . . . ?
C59 C60 C63 C64 156.2(10) . . . . ?
C59 C60 C63 C67 -39.6(13) . . . . ?
C59 C60 C61 C62 1.9(11) . . . . ?
C3BA O11 C54 C53 -64.6(6) . . . . ?
C3BA O11 C54 C52 177.7(6) . . . . ?
C3BA O11 C54 C51 57.5(6) . . . . ?
C3BA C55 C56 C57 170.7(4) . . . . ?
C57 C62 C61 C60 -0.1(13) . . . . ?
C56 C55 C3BA O11 -28.8(5) . . . . ?
C56 C55 C3BA O12 153.8(4) . . . . ?
C56 C57 C58 C59 -173.1(5) . . . . ?
C56 C57 C62 C61 173.2(7) . . . . ?
C54 O11 C3BA O12 1.2(7) . . . . ?
C54 O11 C3BA C55 -176.1(4) . . . . ?
C60 C59 C58 C57 0.5(8) . . . . ?
C75 C74 C73 C72 -0.8(8) . . . . ?
C75 C76 C71 C70 -174.9(5) . . . . ?
C75 C76 C71 C72 1.3(7) . . . . ?
C74 C75 C76 C71 -1.2(8) . . . . ?
C58 C59 C60 C63 178.1(5) . . . . ?
C58 C59 C60 C61 -2.1(9) . . . . ?
C58 C57 C56 C55 -48.9(6) . . . . ?
C58 C57 C62 C61 -1.5(11) . . . . ?
C76 C75 C74 C73 1.0(9) . . . . ?
C62 C57 C56 C55 136.8(6) . . . . ?
C62 C57 C58 C59 1.3(8) . . . . ?
C71 C72 C73 C74 0.9(7) . . . . ?
C73 C72 C71 C70 175.8(4) . . . . ?
C73 C72 C71 C76 -1.2(7) . . . . ?
C63 C60 C61 C62 -178.3(7) . . . . ?
C61 C60 C63 C68 -124.2(9) . . . . ?
C61 C60 C63 C65 28.7(15) . . . . ?
C61 C60 C63 C66 101.9(13) . . . . ?
C61 C60 C63 C64 -23.6(11) . . . . ?
C61 C60 C63 C67 140.6(12) . . . . ?
O8 C30 C31 N2 179.4(5) . . . . ?
O8 C30 C31 C32 -51.2(7) . . . . ?
O7 C30 C31 N2 1.9(9) . . . . ?
O7 C30 C31 C32 131.3(7) . . . . ?
O5 C44 C45 C46 175.4(6) . . . . ?
O5 C44 C45 C50 -1.7(10) . . . . ?
N2 C44 C45 C46 -2.0(5) . . . . ?
N2 C44 C45 C50 -179.1(5) . . . . ?
N2 C31 C32 C33 -63.9(8) . . . . ?
C30 O8 C29 C28 -53.2(7) . . . . ?
C30 O8 C29 C26 -170.8(6) . . . . ?
C30 O8 C29 C27 69.6(7) . . . . ?
C30 C31 C32 C33 170.7(5) . . . . ?
C46 C45 C50 C49 -0.3(8) . . . . ?
C46 C47 C48 C49 1.1(9) . . . . ?
C44 N2 C31 C30 -85.0(6) . . . . ?
C44 N2 C31 C32 146.8(5) . . . . ?
C44 N2 C43 O6 174.0(5) . . . . ?
C44 N2 C43 C46 -4.9(5) . . . . ?
C44 C45 C50 C49 176.5(6) . . . . ?
C45 C46 C47 C48 1.1(8) . . . . ?
C45 C46 C43 O6 -175.4(6) . . . . ?
C45 C46 C43 N2 3.5(5) . . . . ?
C47 C46 C45 C44 -179.0(5) . . . . ?
C47 C46 C45 C50 -1.6(8) . . . . ?
C47 C46 C43 O6 2.4(9) . . . . ?
C47 C46 C43 N2 -178.7(5) . . . . ?
C33 C38 C37 C36 1.1(11) . . . . ?
C33 C34 C35 C36 -2.1(11) . . . . ?
C38 C33 C34 C35 0.4(11) . . . . ?
C38 C33 C32 C31 135.4(7) . . . . ?
C31 N2 C44 O5 -12.3(9) . . . . ?
C31 N2 C44 C45 165.3(4) . . . . ?
C31 N2 C43 O6 14.8(9) . . . . ?
C31 N2 C43 C46 -164.1(5) . . . . ?
C43 N2 C44 O5 -173.2(6) . . . . ?
C43 N2 C44 C45 4.4(6) . . . . ?
C43 N2 C31 C30 72.6(7) . . . . ?
C43 N2 C31 C32 -55.6(8) . . . . ?
C43 C46 C45 C44 -0.9(5) . . . . ?
C43 C46 C45 C50 176.5(5) . . . . ?
C43 C46 C47 C48 -176.4(5) . . . . ?
C39 C36 C37 C38 -177.6(6) . . . . ?
C39 C36 C35 C34 178.1(6) . . . . ?
C37 C36 C39 C41 81.5(11) . . . . ?
C37 C36 C39 C40 -156.4(8) . . . . ?
C37 C36 C39 C42 -45.8(11) . . . . ?
C37 C36 C35 C34 3.1(10) . . . . ?
C48 C49 C50 C45 2.5(9) . . . . ?
C34 C33 C38 C37 0.1(10) . . . . ?
C34 C33 C32 C31 -50.8(9) . . . . ?
C50 C49 C48 C47 -3.0(10) . . . . ?
C35 C36 C39 C41 -93.2(10) . . . . ?
C35 C36 C39 C40 28.8(10) . . . . ?
C35 C36 C39 C42 139.5(10) . . . . ?
C35 C36 C37 C38 -2.7(10) . . . . ?
C32 C33 C38 C37 174.3(6) . . . . ?
C32 C33 C34 C35 -173.5(6) . . . . ?
C29 O8 C30 O7 0.4(9) . . . . ?
C29 O8 C30 C31 -177.0(5) . . . . ?
O14 C84 C91 C86 -178.9(6) . . . . ?
O14 C84 C91 C90 2.3(10) . . . . ?
O13 C85 C86 C91 -176.5(7) . . . . ?
O13 C85 C86 C87 4.7(12) . . . . ?
N4 C84 C91 C86 -0.3(6) . . . . ?
N4 C84 C91 C90 -179.1(6) . . . . ?
N4 C85 C86 C91 1.5(6) . . . . ?
N4 C85 C86 C87 -177.3(7) . . . . ?
N4 C82 C92 C93 -52.4(9) . . . . ?
N4 C82 C81 O15 -116.9(9) . . . . ?
N4 C82 C81 O16 62.5(8) . . . . ?
C84 N4 C85 O13 176.3(6) . . . . ?
C84 N4 C85 C86 -1.7(6) . . . . ?
C84 N4 C82 C92 -42.1(9) . . . . ?
C84 N4 C82 C81 84.1(7) . . . . ?
C84 C91 C86 C85 -0.7(6) . . . . ?
C84 C91 C86 C87 178.3(6) . . . . ?
C84 C91 C90 C89 179.2(7) . . . . ?
C85 N4 C84 O14 180.0(6) . . . . ?
C85 N4 C84 C91 1.3(6) . . . . ?
C85 N4 C82 C92 131.5(7) . . . . ?
C85 N4 C82 C81 -102.3(7) . . . . ?
C85 C86 C87 C88 -177.7(7) . . . . ?
C96 C97 C98 C93 -1.1(12) . . . . ?
C96 C95 C94 C93 1.4(10) . . . . ?
C97 C96 C99 C104 93.2(11) . . . . ?
C97 C96 C99 C100 -38.9(11) . . . . ?
C97 C96 C99 C103 157.2(12) . . . . ?
C97 C96 C99 C101 -75.8(14) . . . . ?
C97 C96 C99 C105 49.1(12) . . . . ?
C97 C96 C99 C102 -151.7(9) . . . . ?
C97 C96 C95 C94 -3.7(9) . . . . ?
C97 C98 C93 C94 -1.5(10) . . . . ?
C97 C98 C93 C92 177.1(7) . . . . ?
C99 C96 C97 C98 -175.5(6) . . . . ?
C99 C96 C95 C94 175.4(5) . . . . ?
C98 C93 C92 C82 145.6(7) . . . . ?
C95 C96 C97 C98 3.7(10) . . . . ?
C95 C96 C99 C104 -86.0(11) . . . . ?
C95 C96 C99 C100 141.9(10) . . . . ?
C95 C96 C99 C103 -22.0(13) . . . . ?
C95 C96 C99 C101 105.0(13) . . . . ?
C95 C96 C99 C105 -130.1(12) . . . . ?
C95 C96 C99 C102 29.1(10) . . . . ?
C95 C94 C93 C98 1.3(9) . . . . ?
C95 C94 C93 C92 -177.2(6) . . . . ?
C80 O16 C81 O15 -2.1(13) . . . . ?
C80 O16 C81 C82 178.5(6) . . . . ?
C91 C86 C87 C88 3.6(10) . . . . ?
C89 C88 C87 C86 -2.2(12) . . . . ?
C94 C93 C92 C82 -35.9(9) . . . . ?
C86 C91 C90 C89 0.6(10) . . . . ?
C88 C89 C90 C91 0.8(11) . . . . ?
C90 C91 C86 C85 178.2(6) . . . . ?
C90 C91 C86 C87 -2.9(9) . . . . ?
C90 C89 C88 C87 -0.1(13) . . . . ?
C82 N4 C84 O14 -5.8(9) . . . . ?
C82 N4 C84 C91 175.6(5) . . . . ?
C82 N4 C85 O13 2.0(10) . . . . ?
C82 N4 C85 C86 -176.1(5) . . . . ?
C92 C82 C81 O15 12.6(10) . . . . ?
C92 C82 C81 O16 -168.0(6) . . . . ?
C81 O16 C80 C77 67.6(11) . . . . ?
C81 O16 C80 C78 -175.7(9) . . . . ?
C81 O16 C80 C79 -60.4(12) . . . . ?
C81 C82 C92 C93 -178.3(5) . . . . ?
